data_4108164
loop_
_publ_author_name
'Sayaka Shishido'
'Tomoji Ozeki'

_publ_contact_author_address
;Department of Chemistry and Materials Science
Tokyo Institute of Technology
2-12-1-H-63 O-okayama, Meguro-ku, Tokyo 152-8551, Japan
;
_publ_contact_author_email tozeki@cms.titech.ac.jp
_publ_contact_author_fax 81(3)57342442
_publ_contact_author_name 'Tomoji Ozeki'
_publ_contact_author_phone 81(3)57342442
_publ_section_title
;
 The pH Dependent Nuclearity Variation of {Mo154-x}-type Polyoxomolybdates
 and Tectonic Effect on Their Aggregations
;
_journal_name_full 'Journal of the American Chemical Society'
_journal_page_first 10588
_journal_page_last 10595
_journal_paper_doi 10.1021/ja800784a
_journal_volume 130
_journal_year 2008
_chemical_formula_sum 'H545 Mo150 N35 O656'
_chemical_formula_weight 25926.71
_chemical_name_systematic
;
 ?
;
_space_group_IT_number 12
_symmetry_cell_setting monoclinic
_symmetry_space_group_name_Hall '-C 2y'
_symmetry_space_group_name_H-M 'C 1 2/m 1'
_atom_sites_solution_primary direct
_atom_sites_solution_secondary difmap
_audit_creation_method SHELXL-97
_cell_angle_alpha 90.00
_cell_angle_beta 72.8254(10)
_cell_angle_gamma 90.00
_cell_formula_units_Z 2
_cell_length_a 33.4487(5)
_cell_length_b 53.5509(10)
_cell_length_c 26.6741(5)
_cell_measurement_reflns_used 294794
_cell_measurement_temperature 123(2)
_cell_measurement_theta_max 29.97
_cell_measurement_theta_min 2.32
_cell_volume 45648.4(14)
_computing_cell_refinement 'HKL2000 (Otwinowski & Minor, 1997)'
_computing_data_collection 'Crystal Clear (Molecular Structure Corporation, 2001)'
_computing_data_reduction 'HKL2000 (Otwinowski & Minor, 1997)'
_computing_molecular_graphics 'Diamond 3.1d (Brandenburg, 2007)'
_computing_structure_refinement 'SHELXL-97 (Sheldrick, 2008)'
_computing_structure_solution 'SHELXS-97 (Sheldrick, 2008)'
_diffrn_ambient_temperature 123(2)
_diffrn_measured_fraction_theta_full 0.996
_diffrn_measured_fraction_theta_max 0.994
_diffrn_measurement_device_type 'Rigaku Mercury CCD'
_diffrn_measurement_method oscillation
_diffrn_radiation_monochromator 'Si 111'
_diffrn_radiation_source 'KEK PF-AR NW2 beamline'
_diffrn_radiation_type synchrotron
_diffrn_radiation_wavelength 0.6890
_diffrn_reflns_av_R_equivalents 0.0720
_diffrn_reflns_av_sigmaI/netI 0.0544
_diffrn_reflns_limit_h_max 48
_diffrn_reflns_limit_h_min -35
_diffrn_reflns_limit_k_max 77
_diffrn_reflns_limit_k_min -77
_diffrn_reflns_limit_l_max 38
_diffrn_reflns_limit_l_min -38
_diffrn_reflns_number 374815
_diffrn_reflns_theta_full 25.25
_diffrn_reflns_theta_max 29.97
_diffrn_reflns_theta_min 2.32
_diffrn_standards_number 0
_exptl_absorpt_coefficient_mu 1.904
_exptl_absorpt_correction_T_max 0.7922
_exptl_absorpt_correction_T_min 0.7135
_exptl_absorpt_correction_type multi-scan
_exptl_crystal_colour 'dark blue'
_exptl_crystal_density_diffrn 1.886
_exptl_crystal_description plate
_exptl_crystal_F_000 24676
_exptl_crystal_size_max 0.20
_exptl_crystal_size_mid 0.20
_exptl_crystal_size_min 0.02
_refine_diff_density_max 3.889
_refine_diff_density_min -2.480
_refine_diff_density_rms 0.244
_refine_ls_extinction_method none
_refine_ls_goodness_of_fit_ref 1.033
_refine_ls_hydrogen_treatment undef
_refine_ls_matrix_type full
_refine_ls_number_parameters 1793
_refine_ls_number_reflns 73161
_refine_ls_number_restraints 2120
_refine_ls_restrained_S_all 1.023
_refine_ls_R_factor_all 0.1136
_refine_ls_R_factor_gt 0.0743
_refine_ls_shift/su_max 0.001
_refine_ls_shift/su_mean 0.000
_refine_ls_structure_factor_coef Fsqd
_refine_ls_weighting_details 'calc w=1/[\s^2^(Fo^2^)+(0.1695P)^2^+259.5663P] where P=(Fo^2^+2Fc^2^)/3'
_refine_ls_weighting_scheme calc
_refine_ls_wR_factor_gt 0.2354
_refine_ls_wR_factor_ref 0.2826
_reflns_number_gt 44476
_reflns_number_total 73161
_reflns_threshold_expression >2\s(I)
_cod_data_source_file ja800784a-file019.cif
_cod_data_source_block crystal_7
_cod_original_cell_volume 45648(1)
_cod_database_code 4108164

loop_
_symmetry_equiv_pos_as_xyz
'x, y, z'
'-x, y, -z'
'x+1/2, y+1/2, z'
'-x+1/2, y+1/2, -z'
'-x, -y, -z'
'x, -y, z'
'-x+1/2, -y+1/2, -z'
'x+1/2, -y+1/2, z'

loop_
_atom_site_label
_atom_site_type_symbol
_atom_site_fract_x
_atom_site_fract_y
_atom_site_fract_z
_atom_site_U_iso_or_equiv
_atom_site_adp_type
_atom_site_occupancy
_atom_site_symmetry_multiplicity
_atom_site_calc_flag
_atom_site_refinement_flags
_atom_site_disorder_assembly
_atom_site_disorder_group
Mo1A Mo 0.30903(2) 0.119736(12) -0.46256(3) 0.04331(14) Uani 1 1 d U . .
Mo1B Mo 0.14138(2) 0.274012(14) -0.08707(3) 0.04642(15) Uani 1 1 d U . .
Mo1C Mo -0.07078(2) 0.218368(12) 0.37755(3) 0.04162(14) Uani 1 1 d U . .
Mo1D Mo -0.15921(3) 0.0000 0.58393(4) 0.0469(2) Uani 1 2 d SU . .
Mo2A Mo 0.30846(2) 0.103047(11) -0.58010(3) 0.04102(14) Uani 1 1 d U . .
Mo2B Mo 0.13874(2) 0.301249(12) -0.19530(3) 0.04488(15) Uani 1 1 d U . .
Mo2C Mo -0.11149(2) 0.270402(11) 0.35158(3) 0.03966(13) Uani 1 1 d DU . .
Mo2D Mo -0.23673(2) 0.036595(11) 0.64307(3) 0.04422(15) Uani 1 1 d U . .
Mo3A Mo 0.31319(3) 0.057492(14) -0.46955(3) 0.05358(18) Uani 1 1 d DU A .
Mo3B Mo 0.18922(2) 0.237232(14) -0.18766(3) 0.04784(16) Uani 1 1 d U . .
Mo3C Mo -0.01305(2) 0.238270(15) 0.26070(3) 0.05119(17) Uani 1 1 d U . .
Mo3D Mo -0.13733(2) 0.057688(12) 0.53639(3) 0.05157(18) Uani 1 1 d U . .
Mo4A Mo 0.30574(4) 0.095778(18) -0.34710(4) 0.0712(3) Uani 1 1 d U A .
Mo4B Mo 0.17632(3) 0.223791(19) -0.04181(3) 0.0589(2) Uani 1 1 d U . .
Mo4C Mo 0.00631(3) 0.178824(18) 0.32733(5) 0.0738(3) Uani 1 1 d U . .
Mo4D1 Mo -0.0693(2) 0.0000 0.4858(4) 0.0598(14) Uani 0.50(2) 2 d SPU . 3
Mo4D2 Mo -0.06487(17) 0.0000 0.5060(5) 0.0590(15) Uani 0.50(2) 2 d SPDU . 4
Mo5A Mo 0.26749(2) 0.161268(14) -0.36899(3) 0.04819(16) Uani 1 1 d U A .
Mo5B Mo 0.08884(2) 0.265148(14) 0.03837(3) 0.04686(15) Uani 1 1 d U . .
Mo5C Mo -0.09543(2) 0.163185(14) 0.43641(4) 0.05539(19) Uani 1 1 d U . .
Mo6A Mo 0.28202(2) 0.169462(11) -0.51652(2) 0.03815(13) Uani 1 1 d U . .
Mo6B Mo 0.07289(2) 0.318765(13) -0.05110(3) 0.04887(17) Uani 1 1 d U . .
Mo6C Mo -0.161692(19) 0.223433(11) 0.46441(2) 0.03678(12) Uani 1 1 d U . .
Mo7A1 Mo 0.3539(2) 0.03357(10) -0.3584(3) 0.0578(15) Uani 0.376(10) 1 d PDU A 5
Mo7A2 Mo 0.3397(6) 0.0324(3) -0.3458(5) 0.069(3) Uani 0.124(10) 1 d PDU A 6
Mo7B1 Mo 0.24146(12) 0.18205(7) -0.13906(14) 0.0706(7) Uani 0.803(10) 1 d PDU A 7
Mo7B2 Mo 0.2541(4) 0.1887(3) -0.1462(6) 0.087(3) Uani 0.197(10) 1 d PDU A 8
Mo7C1 Mo 0.09663(5) 0.20951(5) 0.23624(8) 0.0604(5) Uani 0.698(7) 1 d PDU A 9
Mo7C2 Mo 0.08988(13) 0.20164(10) 0.2165(3) 0.0687(16) Uani 0.302(7) 1 d PDU A 10
Mo7D Mo -0.02551(4) 0.06009(2) 0.44315(6) 0.0802(4) Uani 0.75 1 d PU . .
Mo8A1 Mo 0.29842(8) 0.14439(4) -0.24455(8) 0.0688(6) Uani 0.779(8) 1 d PDU A 11
Mo8A2 Mo 0.2802(5) 0.13643(19) -0.2413(3) 0.109(3) Uani 0.221(8) 1 d PDU A 12
Mo8B Mo 0.15693(2) 0.22551(2) 0.10246(3) 0.0611(2) Uani 1 1 d U A .
Mo8C1 Mo 0.00283(13) 0.12209(10) 0.4056(4) 0.0639(15) Uani 0.442(16) 1 d PDU . 13
Mo8C2 Mo -0.0026(3) 0.11864(15) 0.3859(5) 0.075(2) Uani 0.308(16) 1 d PU . 14
Mo9A Mo 0.21285(2) 0.116887(14) -0.48219(3) 0.04772(16) Uani 1 1 d U . .
Mo9B Mo 0.05138(2) 0.265730(13) -0.11977(3) 0.04736(16) Uani 1 1 d U . .
Mo9D Mo -0.24131(3) 0.0000 0.53253(4) 0.0504(2) Uani 1 2 d SU . .
Mo9C Mo -0.15399(2) 0.211704(13) 0.33004(3) 0.04638(15) Uani 1 1 d U . .
Mo10A Mo 0.21701(2) 0.102876(11) -0.60585(3) 0.04228(14) Uani 1 1 d U . .
Mo10B Mo 0.04952(2) 0.298438(12) -0.22641(3) 0.04491(15) Uani 1 1 d U . .
Mo10C Mo -0.19779(2) 0.266556(12) 0.31383(3) 0.04041(14) Uani 1 1 d U . .
Mo10D Mo -0.32178(2) 0.034999(11) 0.60166(3) 0.04436(15) Uani 1 1 d U . .
Mo11A Mo 0.19207(2) 0.166828(11) -0.54521(3) 0.03876(13) Uani 1 1 d U . .
Mo11B Mo -0.01327(2) 0.315069(13) -0.08920(3) 0.04827(16) Uani 1 1 d U . .
Mo11C Mo -0.245232(19) 0.220981(11) 0.42225(2) 0.03776(13) Uani 1 1 d U . .
O1A O 0.35902(19) 0.12884(11) -0.4863(3) 0.0556(14) Uani 1 1 d U . .
O1B O 0.17818(18) 0.29513(13) -0.0860(2) 0.0574(14) Uani 1 1 d U . .
O1C O -0.05196(18) 0.23463(11) 0.4195(2) 0.0478(12) Uani 1 1 d U . .
O1D O -0.1441(3) 0.0000 0.6386(4) 0.0537(18) Uani 1 2 d SU . .
O2A O 0.35359(19) 0.11727(10) -0.6087(2) 0.0515(13) Uani 1 1 d U . .
O2B O 0.1681(2) 0.32534(11) -0.1868(2) 0.0570(15) Uani 1 1 d U . .
O2C O -0.10087(18) 0.28543(10) 0.4007(2) 0.0468(12) Uani 1 1 d DU . .
O2D O -0.2301(2) 0.03211(11) 0.7023(2) 0.0582(15) Uani 1 1 d U . .
O3A O 0.3840(2) 0.06468(15) -0.5003(3) 0.0730(19) Uani 1 1 d U . .
O3B O 0.2450(2) 0.26112(16) -0.1763(3) 0.073(2) Uani 1 1 d U . .
O3C O 0.0171(2) 0.26187(18) 0.3128(3) 0.081(2) Uani 1 1 d U . .
O3D O -0.1091(2) 0.06103(13) 0.6054(4) 0.0747(19) Uani 1 1 d U . .
O4A O 0.3721(3) 0.1075(2) -0.3720(5) 0.113(3) Uani 1 1 d U . .
O4B O 0.2295(2) 0.25367(18) -0.0544(3) 0.079(2) Uani 1 1 d U . .
O4C O 0.0256(3) 0.2010(2) 0.3911(4) 0.106(3) Uani 1 1 d U . .
O4D O -0.0464(3) 0.0000 0.5568(5) 0.085(3) Uani 1 2 d SDU . .
O5A O 0.3360(2) 0.17523(14) -0.3893(3) 0.0660(16) Uani 1 1 d U . .
O5B O 0.1361(2) 0.29362(14) 0.0521(3) 0.0637(16) Uani 1 1 d U . .
O5C O -0.0596(3) 0.18076(16) 0.4906(4) 0.087(2) Uani 1 1 d U . .
O6A O 0.33142(17) 0.17474(10) -0.5532(2) 0.0458(11) Uani 1 1 d U . .
O6B O 0.1100(2) 0.34053(12) -0.0603(2) 0.0631(17) Uani 1 1 d U . .
O6C O -0.14285(17) 0.24457(10) 0.4970(2) 0.0443(11) Uani 1 1 d U . .
O7A O 0.4005(4) 0.0432(2) -0.3932(7) 0.104(4) Uani 0.50 1 d PDU . .
O7B O 0.2964(3) 0.2057(3) -0.1581(4) 0.146(4) Uani 1 1 d DU . .
O7C O 0.1042(3) 0.23101(18) 0.2750(3) 0.096(2) Uani 1 1 d DU . .
O7D O 0.0000 0.0642(2) 0.5000 0.106(4) Uani 1 2 d SU . .
O8A O 0.3444(2) 0.1560(2) -0.2756(4) 0.122(3) Uani 1 1 d DU . .
O8B O 0.1826(2) 0.25229(19) 0.1059(3) 0.086(2) Uani 1 1 d U . .
O8C O 0.0160(4) 0.1385(3) 0.4506(6) 0.118(3) Uani 0.75 1 d PDU . .
O9A O 0.28579(17) 0.13072(9) -0.5244(2) 0.0440(10) Uani 1 1 d U . .
O9B O 0.10433(17) 0.29779(10) -0.1172(2) 0.0463(10) Uani 1 1 d U . .
O9C O -0.12831(16) 0.23691(9) 0.3913(2) 0.0408(9) Uani 1 1 d U . .
O9D O -0.2240(3) 0.0000 0.6177(3) 0.0466(14) Uani 1 2 d SU . .
O10A O 0.31432(17) 0.09106(9) -0.5122(2) 0.0440(10) Uani 1 1 d U . .
O10B O 0.16117(17) 0.27200(10) -0.1655(2) 0.0445(10) Uani 1 1 d U . .
O10C O -0.06353(15) 0.24656(9) 0.3258(2) 0.0406(10) Uani 1 1 d U . .
O10D O -0.17942(18) 0.03563(9) 0.5937(2) 0.0463(11) Uani 1 1 d U . .
O11A O 0.3163(2) 0.08866(11) -0.4250(2) 0.0524(12) Uani 1 1 d U . .
O11B O 0.17334(19) 0.24218(12) -0.1075(2) 0.0535(12) Uani 1 1 d U . .
O11C O -0.01728(18) 0.21344(12) 0.3204(2) 0.0549(13) Uani 1 1 d U . .
O11D O -0.11594(18) 0.02231(10) 0.5370(3) 0.0539(13) Uani 1 1 d U . .
O12A O 0.2974(2) 0.12784(11) -0.3867(2) 0.0562(13) Uani 1 1 d U . .
O12B O 0.14042(17) 0.25492(12) -0.0221(2) 0.0504(11) Uani 1 1 d U . .
O12C O -0.05049(19) 0.18365(11) 0.3832(3) 0.0626(15) Uani 1 1 d U . .
O13A O 0.28761(17) 0.15491(9) -0.4500(2) 0.0426(10) Uani 1 1 d U . .
O13B O 0.09798(17) 0.28863(10) -0.0265(2) 0.0463(10) Uani 1 1 d U . .
O13C O -0.11301(15) 0.20073(9) 0.4358(2) 0.0422(10) Uani 1 1 d U . .
O14A O 0.27484(18) 0.11323(10) -0.6209(2) 0.0455(11) Uani 1 1 d U . .
O14B O 0.09479(18) 0.31677(10) -0.2120(2) 0.0470(11) Uani 1 1 d U . .
O14C O -0.16673(17) 0.27883(9) 0.3590(2) 0.0428(10) Uani 1 1 d U . .
O14D O -0.29394(18) 0.03239(10) 0.6556(2) 0.0487(11) Uani 1 1 d U . .
O15A O 0.31744(17) 0.07062(9) -0.6048(2) 0.0449(11) Uani 1 1 d U . .
O15B O 0.16756(17) 0.28969(10) -0.2609(2) 0.0451(11) Uani 1 1 d U . .
O15C O -0.08571(16) 0.29027(9) 0.2934(2) 0.0413(10) Uani 1 1 d U . .
O15D O -0.23506(19) 0.07087(9) 0.6355(2) 0.0473(12) Uani 1 1 d U . .
O16A O 0.32679(18) 0.03939(10) -0.5301(2) 0.0496(12) Uani 1 1 d U . .
O16B O 0.20943(16) 0.24770(10) -0.2552(2) 0.0445(11) Uani 1 1 d U . .
O16C O -0.01543(17) 0.26966(11) 0.2340(2) 0.0476(12) Uani 1 1 d U . .
O16D O -0.16357(18) 0.08634(10) 0.5680(2) 0.0491(12) Uani 1 1 d U . .
O17A O 0.3260(3) 0.03896(14) -0.4227(3) 0.0726(18) Uani 1 1 d U . .
O17B O 0.2222(2) 0.21258(14) -0.1818(2) 0.0669(16) Uani 1 1 d U . .
O17C O 0.0378(2) 0.22704(15) 0.2320(3) 0.0717(18) Uani 1 1 d U . .
O17D O -0.0876(2) 0.06681(13) 0.5004(4) 0.079(2) Uani 1 1 d U . .
O18A O 0.3255(4) 0.06721(15) -0.3364(4) 0.119(3) Uani 1 1 d U . .
O18B O 0.2213(3) 0.20665(17) -0.0810(3) 0.083(2) Uani 1 1 d U . .
O18C O 0.0572(2) 0.18915(16) 0.2883(3) 0.083(2) Uani 1 1 d U . .
O18D O -0.0383(2) 0.02641(12) 0.4676(4) 0.0771(19) Uani 1 1 d U . .
O19A O 0.3044(5) 0.11411(17) -0.2909(4) 0.124(3) Uani 1 1 d U . .
O19B O 0.1813(2) 0.22356(16) 0.0235(3) 0.0700(18) Uani 1 1 d U . .
O19C O 0.0168(3) 0.15278(17) 0.3599(5) 0.132(3) Uani 1 1 d U . .
O20A O 0.2716(2) 0.15892(13) -0.3057(3) 0.0646(15) Uani 1 1 d U . .
O20B O 0.1072(2) 0.24540(14) 0.0791(2) 0.0593(14) Uani 1 1 d U . .
O20C O -0.0600(2) 0.13880(13) 0.4307(4) 0.086(2) Uani 1 1 d U . .
O21A O 0.26103(17) 0.19483(10) -0.3796(2) 0.0436(11) Uani 1 1 d U . .
O21B O 0.05431(17) 0.28799(11) 0.0807(2) 0.0485(12) Uani 1 1 d U . .
O21C O -0.13443(17) 0.15904(10) 0.5001(2) 0.0458(11) Uani 1 1 d U . .
O22A O 0.26618(16) 0.19891(9) -0.4810(2) 0.0400(10) Uani 1 1 d U . .
O22B O 0.04062(18) 0.32333(11) 0.0174(2) 0.0515(13) Uani 1 1 d U . .
O22C O -0.18377(15) 0.19931(9) 0.5141(2) 0.0396(10) Uani 1 1 d U . .
O23A O 0.25197(16) 0.17199(9) -0.5651(2) 0.0407(10) Uani 1 1 d U . .
O23B O 0.0362(2) 0.33253(10) -0.0846(2) 0.0533(12) Uani 1 1 d U . .
O23C O -0.21113(16) 0.23721(9) 0.45953(19) 0.0387(10) Uani 1 1 d U . .
O24A O 0.3510(6) 0.0000 -0.3778(7) 0.056(3) Uani 0.50 2 d SPU . .
O24B O 0.2689(3) 0.17156(17) -0.2089(3) 0.089(2) Uani 1 1 d U . .
O24C O 0.11570(19) 0.22554(13) 0.1675(2) 0.0580(14) Uani 1 1 d U . .
O24D O -0.0275(3) 0.09507(16) 0.4382(4) 0.079(3) Uani 0.75 1 d PU . .
O25A O 0.3585(8) 0.0286(3) -0.2954(8) 0.119(6) Uani 0.50 1 d PDU . .
O25B O 0.2628(6) 0.1630(3) -0.1060(4) 0.184(5) Uani 1 1 d U . .
O25C O 0.1379(3) 0.1893(2) 0.2258(4) 0.112(3) Uani 1 1 d U . .
O25D O 0.0216(4) 0.05439(19) 0.3988(6) 0.109(4) Uani 0.75 1 d PU . .
O26A O 0.3045(5) 0.1277(2) -0.1929(4) 0.142(4) Uani 1 1 d U . .
O26B O 0.1892(2) 0.2033(2) 0.1139(3) 0.085(2) Uani 1 1 d U . .
O26C O 0.0475(3) 0.10665(19) 0.3698(5) 0.094(3) Uani 0.75 1 d PU . .
O27A O 0.24150(18) 0.10986(10) -0.4376(2) 0.0460(11) Uani 1 1 d U . .
O27B O 0.08881(16) 0.25033(10) -0.0946(2) 0.0421(10) Uani 1 1 d U . .
O27C O -0.10357(16) 0.19977(10) 0.3261(2) 0.0447(11) Uani 1 1 d U . .
O27D O -0.1856(3) 0.0000 0.5175(3) 0.0485(15) Uani 1 2 d SU . .
O28A O 0.23754(17) 0.09121(9) -0.5338(2) 0.0433(10) Uani 1 1 d U . .
O28B O 0.08598(16) 0.26939(9) -0.1925(2) 0.0424(10) Uani 1 1 d U . .
O28C O -0.13651(16) 0.24302(9) 0.2929(2) 0.0419(10) Uani 1 1 d U . .
O28D O -0.25110(17) 0.03415(9) 0.5578(2) 0.0437(10) Uani 1 1 d U . .
O29A O 0.2595(2) 0.05553(11) -0.4520(2) 0.0550(13) Uani 1 1 d DU . .
O29B O 0.1441(2) 0.22283(11) -0.1885(2) 0.0528(13) Uani 1 1 d U . .
O29C O -0.04292(19) 0.22188(11) 0.2311(2) 0.0502(12) Uani 1 1 d U . .
O29D O -0.1619(2) 0.05312(12) 0.4906(2) 0.0598(14) Uani 1 1 d U . .
O30A O 0.2512(4) 0.0878(2) -0.3326(4) 0.126(3) Uani 1 1 d U . .
O30B O 0.1375(3) 0.20378(14) -0.0381(3) 0.0739(18) Uani 1 1 d U . .
O30C O -0.0120(4) 0.1655(2) 0.2797(5) 0.133(4) Uani 1 1 d U . .
O30D O -0.0990(4) 0.0000 0.4396(4) 0.078(2) Uani 1 2 d SU . .
O31A O 0.21791(19) 0.15089(11) -0.3620(2) 0.0527(13) Uani 1 1 d U . .
O31B O 0.05322(17) 0.24702(11) 0.0213(2) 0.0495(12) Uani 1 1 d U . .
O31C O -0.1233(2) 0.15434(11) 0.3947(2) 0.0598(14) Uani 1 1 d U . .
O32A O 0.21186(17) 0.15307(9) -0.4748(2) 0.0428(10) Uani 1 1 d U . .
O32B O 0.02480(17) 0.28617(9) -0.0578(2) 0.0424(10) Uani 1 1 d U . .
O32C O -0.18285(15) 0.19891(9) 0.3999(2) 0.0402(10) Uani 1 1 d U . .
O33A O 0.20146(18) 0.12963(9) -0.5507(2) 0.0457(11) Uani 1 1 d U . .
O33B O 0.02300(17) 0.29509(10) -0.1487(2) 0.0473(11) Uani 1 1 d U . .
O33C O -0.20702(16) 0.23440(9) 0.35435(19) 0.0393(10) Uani 1 1 d U . .
O33D O -0.3034(3) 0.0000 0.5801(3) 0.0499(17) Uani 1 2 d SU . .
O34A O 0.2036(2) 0.11803(10) -0.6530(2) 0.0518(13) Uani 1 1 d U . .
O34B O 0.0210(2) 0.32217(11) -0.2380(2) 0.0568(14) Uani 1 1 d U . .
O34C O -0.24359(18) 0.28088(10) 0.3405(2) 0.0499(13) Uani 1 1 d U . .
O34D O -0.37147(18) 0.02918(10) 0.6387(3) 0.0553(14) Uani 1 1 d U . .
O35A O 0.2892(6) 0.0271(3) -0.3212(5) 0.084(3) Uani 0.50 1 d PDU . .
O35B O 0.1962(3) 0.1683(2) -0.1258(5) 0.137(4) Uani 1 1 d DU . .
O35C O 0.0714(3) 0.18156(17) 0.1835(4) 0.103(3) Uani 1 1 d DU . .
O35D O -0.0533(5) 0.0560(3) 0.3937(6) 0.120(4) Uani 0.75 1 d PU . .
O36A O 0.2309(4) 0.1289(2) -0.2205(5) 0.132(3) Uani 1 1 d DU . .
O36B O 0.1194(2) 0.19332(15) 0.0844(3) 0.0700(17) Uani 1 1 d U . .
O36C O -0.0241(4) 0.1086(3) 0.3399(5) 0.116(3) Uani 0.75 1 d PDU . .
O37A O 0.18514(19) 0.17101(10) -0.6046(2) 0.0483(12) Uani 1 1 d U . .
O37B O -0.0315(2) 0.33639(12) -0.1236(3) 0.0662(17) Uani 1 1 d U . .
O37C O -0.28323(17) 0.24212(10) 0.4276(2) 0.0453(11) Uani 1 1 d U . .
O38A O 0.16438(19) 0.10722(12) -0.4507(3) 0.0563(14) Uani 1 1 d U . .
O38B O 0.01683(18) 0.24303(10) -0.1202(2) 0.0494(12) Uani 1 1 d U . .
O38C O -0.17027(19) 0.19319(11) 0.2883(2) 0.0535(13) Uani 1 1 d U . .
O38D O -0.2507(3) 0.0000 0.4750(3) 0.0576(19) Uani 1 2 d SU . .
OW1 O 0.2208(2) 0.29088(14) 0.0143(3) 0.0672(17) Uiso 1 1 d . . .
OW2 O 0.3410(3) 0.27278(17) -0.3869(4) 0.088(2) Uiso 1 1 d . . .
OW3 O 0.3727(3) 0.20318(19) -0.4751(4) 0.097(3) Uiso 1 1 d . . .
OW4 O 0.3254(4) 0.0800(2) -0.7206(5) 0.114(3) Uiso 1 1 d . . .
OW5 O -0.0135(4) 0.3074(2) 0.3579(5) 0.120(4) Uiso 1 1 d . . .
OW6 O 0.2887(4) 0.2122(2) -0.2886(5) 0.122(4) Uiso 1 1 d . . .
OW7 O 0.4233(4) 0.0756(2) -0.6028(5) 0.128(4) Uiso 1 1 d . . .
OW8 O 0.1675(4) 0.1554(2) 0.0411(5) 0.127(4) Uiso 1 1 d . . .
OW9 O 0.0914(4) 0.3486(2) 0.3892(5) 0.132(4) Uiso 1 1 d . . .
OW10 O 0.0447(4) 0.1988(3) 0.0641(5) 0.135(4) Uiso 1 1 d . . .
OW11 O 0.3415(4) 0.1647(3) -0.6707(6) 0.139(4) Uiso 1 1 d . . .
OW12 O 0.0998(5) 0.1908(3) 0.4039(6) 0.145(5) Uiso 1 1 d . . .
OW13 O 0.3856(7) 0.0000 -0.5166(8) 0.151(7) Uiso 1 2 d S . .
OW14 O 0.4063(5) 0.0820(3) -0.6983(6) 0.145(5) Uiso 1 1 d . . .
OW15 O 0.1299(5) 0.3450(3) 0.0512(6) 0.148(5) Uiso 1 1 d . . .
OW16 O 0.0940(5) 0.1207(3) 0.4517(6) 0.156(5) Uiso 1 1 d . . .
OW17 O -0.2222(5) 0.0873(3) 0.7635(6) 0.154(5) Uiso 1 1 d . . .
OW18 O -0.0782(5) 0.3405(3) 0.3664(6) 0.157(5) Uiso 1 1 d . . .
OW19 O -0.2682(5) 0.1603(3) 0.6984(6) 0.155(5) Uiso 1 1 d . . .
OW20 O -0.2852(6) 0.1180(3) 0.7574(7) 0.176(6) Uiso 1 1 d . . .
OW21 O 0.3448(8) 0.0000 -0.7438(9) 0.170(8) Uiso 1 2 d S . .
OW22 O 0.0000 0.2167(5) 0.5000 0.172(8) Uiso 1 2 d S . .
OW23 O 0.4356(5) 0.0909(3) -0.4581(7) 0.169(6) Uiso 1 1 d . . .
OW24 O 0.0578(6) 0.3690(3) -0.1738(7) 0.179(6) Uiso 1 1 d . . .
OW25 O 0.2603(6) 0.3077(3) -0.2314(7) 0.182(6) Uiso 1 1 d . . .
OW26 O 0.0762(6) 0.1956(4) -0.0983(7) 0.187(7) Uiso 1 1 d . . .
OW27 O 0.4340(9) 0.0000 -0.7364(11) 0.201(10) Uiso 1 2 d S . .
OW28 O -0.1238(6) 0.1463(4) 0.6528(8) 0.207(8) Uiso 1 1 d . . .
OW29 O 0.0000 0.2673(6) 0.5000 0.222(12) Uiso 1 2 d S . .
OW30 O 0.3894(7) 0.2325(4) -0.3948(9) 0.206(8) Uiso 1 1 d . . .
OW31 O -0.0109(7) 0.1871(4) 0.1519(9) 0.218(8) Uiso 1 1 d . . .
OW32 O 0.0785(7) 0.2786(4) 0.1902(8) 0.208(8) Uiso 1 1 d . . .
OW33 O 0.0896(7) 0.3650(4) -0.2751(8) 0.221(8) Uiso 1 1 d . . .
OW34 O 0.2504(7) 0.3347(4) -0.0265(9) 0.223(9) Uiso 1 1 d . . .
OW35 O 0.0550(7) 0.3335(4) 0.3200(9) 0.228(9) Uiso 1 1 d . . .
OW36 O 0.3167(7) 0.2617(4) -0.2801(9) 0.236(9) Uiso 1 1 d . . .
OW37 O -0.3301(8) 0.1184(5) 0.8607(10) 0.246(10) Uiso 1 1 d . . .
OW38 O 0.2709(7) 0.3351(4) -0.1587(9) 0.235(9) Uiso 1 1 d . . .
OW39 O -0.0425(8) 0.3769(4) 0.4005(10) 0.239(9) Uiso 1 1 d . . .
OW40 O 0.0773(8) 0.3825(5) 0.0382(10) 0.255(11) Uiso 1 1 d . . .
OW41 O -0.3332(8) 0.0431(5) 0.7892(10) 0.259(10) Uiso 1 1 d . . .
OW42 O 0.3974(9) 0.0959(5) -0.2789(11) 0.274(12) Uiso 1 1 d . . .
OW43 O 0.4536(13) 0.0000 -0.6229(16) 0.282(17) Uiso 1 2 d S . .
OW44 O 0.4595(10) 0.1478(6) -0.4965(13) 0.307(14) Uiso 1 1 d . . .
OW45 O 0.1427(10) 0.1172(6) 0.1060(12) 0.297(13) Uiso 1 1 d . . .
OW46 O -0.0418(15) 0.0000 0.6510(19) 0.33(2) Uiso 1 2 d S . .
OW47 O 0.4110(11) 0.0492(7) -0.8611(14) 0.350(16) Uiso 1 1 d . . .

loop_
_atom_site_aniso_label
_atom_site_aniso_U_11
_atom_site_aniso_U_22
_atom_site_aniso_U_33
_atom_site_aniso_U_23
_atom_site_aniso_U_13
_atom_site_aniso_U_12
Mo1A 0.0476(4) 0.0355(3) 0.0451(3) -0.0007(2) -0.0110(3) 0.0030(3)
Mo1B 0.0416(3) 0.0518(4) 0.0396(3) -0.0058(3) -0.0022(3) -0.0053(3)
Mo1C 0.0345(3) 0.0388(3) 0.0468(3) 0.0007(3) -0.0046(2) 0.0035(2)
Mo1D 0.0488(5) 0.0276(4) 0.0609(6) 0.000 -0.0113(4) 0.000
Mo2A 0.0464(3) 0.0283(3) 0.0419(3) 0.0004(2) -0.0031(3) -0.0020(2)
Mo2B 0.0465(3) 0.0377(3) 0.0410(3) -0.0031(2) 0.0016(3) -0.0079(3)
Mo2C 0.0405(3) 0.0323(3) 0.0396(3) -0.0017(2) -0.0018(2) 0.0020(2)
Mo2D 0.0533(4) 0.0282(3) 0.0454(3) 0.0014(2) -0.0056(3) 0.0011(2)
Mo3A 0.0684(5) 0.0385(3) 0.0528(4) 0.0027(3) -0.0163(4) 0.0066(3)
Mo3B 0.0492(4) 0.0500(4) 0.0404(3) -0.0044(3) -0.0072(3) 0.0027(3)
Mo3C 0.0406(3) 0.0563(4) 0.0488(4) 0.0006(3) -0.0010(3) 0.0099(3)
Mo3D 0.0462(4) 0.0315(3) 0.0672(5) 0.0028(3) -0.0015(3) 0.0010(3)
Mo4A 0.1073(8) 0.0580(5) 0.0552(5) 0.0031(4) -0.0347(5) 0.0118(5)
Mo4B 0.0496(4) 0.0813(6) 0.0437(4) -0.0051(4) -0.0106(3) 0.0171(4)
Mo4C 0.0440(4) 0.0545(5) 0.1034(8) 0.0014(5) 0.0084(4) 0.0129(4)
Mo4D1 0.0462(18) 0.0437(13) 0.077(3) 0.000 0.0016(18) 0.000
Mo4D2 0.0452(15) 0.0335(12) 0.090(4) 0.000 -0.007(2) 0.000
Mo5A 0.0570(4) 0.0455(4) 0.0413(3) -0.0017(3) -0.0134(3) 0.0065(3)
Mo5B 0.0397(3) 0.0533(4) 0.0412(3) -0.0017(3) -0.0021(3) -0.0017(3)
Mo5C 0.0440(4) 0.0390(3) 0.0712(5) 0.0066(3) 0.0015(3) 0.0107(3)
Mo6A 0.0404(3) 0.0315(3) 0.0386(3) -0.0007(2) -0.0057(2) -0.0010(2)
Mo6B 0.0538(4) 0.0379(3) 0.0427(3) -0.0028(3) 0.0046(3) -0.0082(3)
Mo6C 0.0358(3) 0.0298(3) 0.0405(3) 0.0004(2) -0.0048(2) 0.0028(2)
Mo7A1 0.105(3) 0.0202(9) 0.075(3) -0.0019(18) -0.068(3) 0.0009(15)
Mo7A2 0.170(9) 0.019(4) 0.025(4) -0.003(2) -0.039(5) 0.019(6)
Mo7B1 0.0886(15) 0.0732(12) 0.0477(8) -0.0010(7) -0.0168(10) 0.0220(10)
Mo7B2 0.106(7) 0.114(9) 0.053(6) -0.029(5) -0.042(5) 0.058(4)
Mo7C1 0.0412(7) 0.0833(11) 0.0508(9) -0.0032(8) -0.0043(5) 0.0083(6)
Mo7C2 0.0495(18) 0.075(3) 0.069(3) 0.013(2) 0.0022(17) 0.0106(16)
Mo7D 0.0700(7) 0.0386(5) 0.0994(10) 0.0176(6) 0.0255(7) 0.0156(5)
Mo8A1 0.0949(14) 0.0627(10) 0.0558(7) -0.0118(7) -0.0330(8) 0.0249(8)
Mo8A2 0.210(8) 0.073(4) 0.060(3) 0.003(3) -0.062(5) 0.008(5)
Mo8B 0.0401(4) 0.0902(6) 0.0495(4) -0.0019(4) -0.0076(3) 0.0029(4)
Mo8C1 0.0399(12) 0.0410(15) 0.092(3) 0.0241(17) 0.0104(15) 0.0120(9)
Mo8C2 0.067(3) 0.048(2) 0.085(4) 0.011(2) 0.016(3) 0.0261(19)
Mo9A 0.0470(4) 0.0491(4) 0.0437(3) 0.0066(3) -0.0080(3) -0.0044(3)
Mo9B 0.0445(4) 0.0367(3) 0.0593(4) 0.0059(3) -0.0130(3) -0.0035(3)
Mo9D 0.0434(5) 0.0539(6) 0.0462(5) 0.000 -0.0015(4) 0.000
Mo9C 0.0413(3) 0.0434(3) 0.0533(4) -0.0126(3) -0.0121(3) 0.0114(3)
Mo10A 0.0525(4) 0.0281(3) 0.0434(3) -0.0004(2) -0.0098(3) -0.0016(2)
Mo10B 0.0472(4) 0.0370(3) 0.0415(3) 0.0028(2) 0.0007(3) 0.0037(3)
Mo10C 0.0380(3) 0.0368(3) 0.0395(3) 0.0029(2) -0.0006(2) 0.0073(2)
Mo10D 0.0443(3) 0.0292(3) 0.0503(4) 0.0006(2) 0.0004(3) 0.0007(2)
Mo11A 0.0429(3) 0.0304(3) 0.0417(3) -0.0018(2) -0.0105(2) -0.0004(2)
Mo11B 0.0520(4) 0.0384(3) 0.0430(3) 0.0050(3) 0.0036(3) 0.0080(3)
Mo11C 0.0341(3) 0.0348(3) 0.0398(3) 0.0029(2) -0.0038(2) 0.0040(2)
O1A 0.047(3) 0.049(3) 0.071(4) -0.006(3) -0.016(3) 0.001(2)
O1B 0.043(3) 0.073(4) 0.047(3) -0.009(3) 0.000(2) -0.013(3)
O1C 0.047(3) 0.047(3) 0.051(3) 0.004(2) -0.015(2) 0.002(2)
O1D 0.063(5) 0.029(3) 0.070(5) 0.000 -0.022(4) 0.000
O2A 0.054(3) 0.036(3) 0.055(3) 0.000(2) -0.003(2) -0.004(2)
O2B 0.058(3) 0.050(3) 0.051(3) -0.010(2) 0.003(3) -0.016(3)
O2C 0.053(3) 0.036(2) 0.045(3) -0.003(2) -0.006(2) -0.004(2)
O2D 0.085(4) 0.041(3) 0.049(3) 0.005(2) -0.020(3) -0.003(3)
O3A 0.053(3) 0.074(5) 0.093(5) -0.009(4) -0.023(3) 0.005(3)
O3B 0.048(3) 0.104(5) 0.068(4) -0.023(4) -0.018(3) -0.004(3)
O3C 0.049(4) 0.116(6) 0.075(5) -0.016(4) -0.014(3) -0.013(4)
O3D 0.072(4) 0.054(4) 0.110(5) -0.018(4) -0.045(4) 0.004(3)
O4A 0.122(5) 0.118(7) 0.129(7) -0.042(6) -0.085(5) 0.037(5)
O4B 0.046(3) 0.125(6) 0.058(4) -0.011(4) -0.006(3) -0.008(4)
O4C 0.061(4) 0.175(8) 0.091(5) -0.007(6) -0.036(4) 0.024(5)
O4D 0.059(6) 0.075(7) 0.132(8) 0.000 -0.045(6) 0.000
O5A 0.055(3) 0.074(4) 0.073(4) -0.004(3) -0.025(3) 0.000(3)
O5B 0.049(3) 0.084(4) 0.052(3) -0.009(3) -0.006(3) -0.015(3)
O5C 0.076(5) 0.076(5) 0.131(6) 0.020(4) -0.061(5) -0.010(4)
O6A 0.041(2) 0.037(2) 0.054(3) -0.002(2) -0.004(2) -0.001(2)
O6B 0.072(4) 0.053(3) 0.051(3) -0.006(3) 0.001(3) -0.025(3)
O6C 0.043(3) 0.039(2) 0.048(3) -0.001(2) -0.008(2) -0.003(2)
O7A 0.127(6) 0.027(5) 0.192(14) -0.003(7) -0.101(6) -0.006(5)
O7B 0.063(4) 0.261(12) 0.110(7) -0.093(7) -0.017(4) 0.009(5)
O7C 0.094(6) 0.139(6) 0.054(4) 0.003(4) -0.022(4) -0.013(5)
O7D 0.110(8) 0.059(6) 0.158(9) 0.000 -0.055(8) 0.000
O8A 0.100(5) 0.148(8) 0.132(8) -0.032(6) -0.052(4) 0.043(4)
O8B 0.058(4) 0.128(6) 0.067(4) 0.005(4) -0.011(3) -0.026(4)
O8C 0.080(7) 0.099(8) 0.167(8) -0.023(6) -0.023(7) 0.004(6)
O9A 0.052(3) 0.033(2) 0.044(2) 0.0010(18) -0.009(2) -0.0007(19)
O9B 0.043(2) 0.042(2) 0.044(2) -0.0030(19) 0.0027(19) -0.0046(19)
O9C 0.037(2) 0.036(2) 0.045(2) -0.0009(18) -0.0037(18) 0.0038(17)
O9D 0.054(4) 0.029(3) 0.052(3) 0.000 -0.006(3) 0.000
O10A 0.046(3) 0.034(2) 0.048(2) 0.0011(18) -0.008(2) -0.0016(19)
O10B 0.042(3) 0.046(2) 0.039(2) -0.0055(19) -0.0014(19) -0.0066(19)
O10C 0.037(2) 0.040(2) 0.040(2) 0.0002(18) -0.0032(18) 0.0048(18)
O10D 0.051(3) 0.030(2) 0.053(3) -0.001(2) -0.008(2) 0.0005(19)
O11A 0.061(3) 0.044(3) 0.052(3) 0.001(2) -0.016(2) 0.009(2)
O11B 0.050(3) 0.069(3) 0.040(2) -0.009(2) -0.010(2) 0.010(2)
O11C 0.044(3) 0.065(3) 0.048(3) 0.009(2) -0.002(2) 0.016(2)
O11D 0.048(3) 0.031(2) 0.074(4) -0.001(2) -0.005(2) -0.0025(19)
O12A 0.073(4) 0.047(3) 0.049(3) -0.004(2) -0.019(3) 0.013(3)
O12B 0.042(3) 0.065(3) 0.039(2) -0.007(2) -0.003(2) 0.000(2)
O12C 0.042(3) 0.042(3) 0.089(4) 0.013(3) 0.003(3) 0.010(2)
O13A 0.048(3) 0.034(2) 0.046(2) -0.0028(18) -0.014(2) 0.0009(19)
O13B 0.044(3) 0.048(3) 0.039(2) -0.0050(19) 0.0004(19) -0.009(2)
O13C 0.035(2) 0.038(2) 0.049(3) 0.0028(19) -0.0041(19) 0.0051(18)
O14A 0.058(3) 0.034(2) 0.038(2) 0.0012(19) -0.005(2) -0.004(2)
O14B 0.052(3) 0.035(2) 0.042(3) 0.001(2) 0.005(2) -0.001(2)
O14C 0.045(3) 0.035(2) 0.041(3) 0.0017(19) -0.001(2) 0.0063(19)
O14D 0.056(3) 0.034(2) 0.048(3) 0.004(2) -0.001(2) 0.002(2)
O15A 0.046(3) 0.028(2) 0.052(3) -0.002(2) -0.002(2) -0.0006(19)
O15B 0.042(3) 0.041(3) 0.041(2) 0.001(2) 0.004(2) -0.007(2)
O15C 0.041(3) 0.035(2) 0.040(2) -0.0001(19) 0.000(2) -0.0007(19)
O15D 0.059(3) 0.030(2) 0.046(3) 0.002(2) -0.006(2) 0.001(2)
O16A 0.053(3) 0.038(3) 0.052(3) 0.001(2) -0.006(2) 0.001(2)
O16B 0.038(3) 0.048(3) 0.043(2) -0.006(2) -0.005(2) -0.004(2)
O16C 0.040(3) 0.046(3) 0.050(3) 0.001(2) -0.003(2) -0.003(2)
O16D 0.054(3) 0.036(2) 0.052(3) 0.004(2) -0.008(2) 0.002(2)
O17A 0.100(5) 0.062(4) 0.064(3) 0.004(3) -0.037(3) 0.021(4)
O17B 0.081(4) 0.074(4) 0.041(3) -0.007(3) -0.010(3) 0.031(3)
O17C 0.053(3) 0.092(5) 0.058(4) 0.009(3) 0.003(3) 0.028(3)
O17D 0.056(3) 0.044(3) 0.113(5) 0.009(4) 0.010(3) -0.005(3)
O18A 0.234(9) 0.052(3) 0.089(6) -0.012(3) -0.079(6) 0.050(4)
O18B 0.090(4) 0.107(5) 0.052(3) -0.015(3) -0.020(3) 0.048(4)
O18C 0.050(3) 0.098(5) 0.078(4) 0.035(4) 0.015(3) 0.024(3)
O18D 0.058(4) 0.033(3) 0.117(5) -0.003(3) 0.010(3) -0.001(2)
O19A 0.246(9) 0.070(4) 0.072(4) -0.015(4) -0.070(5) 0.054(5)
O19B 0.047(3) 0.112(6) 0.045(3) 0.000(3) -0.004(2) 0.020(3)
O19C 0.069(5) 0.076(4) 0.197(8) 0.076(5) 0.046(5) 0.031(3)
O20A 0.087(4) 0.060(4) 0.051(3) -0.009(2) -0.025(3) 0.018(3)
O20B 0.053(3) 0.076(4) 0.044(3) 0.006(3) -0.008(2) 0.006(3)
O20C 0.053(3) 0.050(3) 0.130(6) 0.019(3) 0.010(3) 0.022(3)
O21A 0.045(3) 0.042(2) 0.044(3) -0.004(2) -0.013(2) 0.004(2)
O21B 0.045(3) 0.050(3) 0.042(3) -0.004(2) -0.001(2) -0.003(2)
O21C 0.045(3) 0.037(2) 0.055(3) 0.003(2) -0.014(2) 0.008(2)
O22A 0.043(3) 0.031(2) 0.043(3) -0.0026(18) -0.007(2) -0.0004(19)
O22B 0.055(3) 0.041(3) 0.044(3) -0.003(2) 0.008(2) -0.006(2)
O22C 0.038(2) 0.031(2) 0.044(2) 0.0027(18) -0.005(2) 0.0033(18)
O23A 0.043(2) 0.034(2) 0.044(2) -0.0022(19) -0.011(2) -0.0002(19)
O23B 0.061(3) 0.032(2) 0.052(3) 0.003(2) 0.006(2) 0.003(2)
O23C 0.040(2) 0.032(2) 0.039(2) -0.0036(18) -0.0021(19) 0.0048(18)
O24A 0.095(10) 0.026(4) 0.065(9) 0.000 -0.050(7) 0.000
O24B 0.132(6) 0.087(4) 0.053(3) -0.020(3) -0.032(4) 0.042(4)
O24C 0.048(3) 0.071(4) 0.048(3) 0.000(2) -0.002(2) 0.001(3)
O24D 0.065(5) 0.037(3) 0.107(6) 0.026(4) 0.018(4) 0.017(3)
O25A 0.250(16) 0.037(6) 0.135(9) -0.014(7) -0.154(11) 0.012(9)
O25B 0.304(13) 0.188(9) 0.065(5) -0.026(5) -0.060(8) 0.181(9)
O25C 0.066(4) 0.137(7) 0.107(7) 0.048(5) 0.017(4) 0.042(5)
O25D 0.086(6) 0.051(5) 0.137(8) 0.025(6) 0.050(6) 0.024(5)
O26A 0.244(10) 0.128(8) 0.072(5) -0.026(4) -0.076(6) 0.106(8)
O26B 0.054(4) 0.141(7) 0.059(4) 0.011(4) -0.014(3) 0.027(4)
O26C 0.063(4) 0.059(5) 0.127(8) 0.032(5) 0.023(4) 0.034(4)
O27A 0.056(3) 0.035(2) 0.042(2) 0.003(2) -0.007(2) 0.002(2)
O27B 0.041(2) 0.041(2) 0.041(2) 0.000(2) -0.0061(19) -0.0029(19)
O27C 0.040(2) 0.040(2) 0.048(3) 0.000(2) -0.003(2) 0.003(2)
O27D 0.051(4) 0.035(3) 0.052(4) 0.000 -0.004(3) 0.000
O28A 0.052(3) 0.035(2) 0.039(2) 0.0006(18) -0.007(2) 0.0020(19)
O28B 0.043(3) 0.036(2) 0.040(2) -0.0001(18) 0.0006(19) -0.0010(18)
O28C 0.041(2) 0.036(2) 0.044(2) -0.0014(19) -0.0052(19) 0.0040(18)
O28D 0.044(3) 0.033(2) 0.047(2) 0.0007(19) -0.003(2) -0.0013(19)
O29A 0.058(3) 0.040(3) 0.056(3) 0.005(2) -0.001(3) -0.005(2)
O29B 0.061(3) 0.047(3) 0.044(3) 0.003(2) -0.006(2) -0.012(2)
O29C 0.056(3) 0.043(3) 0.047(3) 0.000(2) -0.008(2) 0.002(2)
O29D 0.071(4) 0.046(3) 0.052(3) 0.001(2) -0.002(3) 0.005(3)
O30A 0.132(6) 0.111(8) 0.096(7) 0.025(6) 0.025(5) -0.021(5)
O30B 0.080(4) 0.063(4) 0.082(5) -0.001(3) -0.028(4) 0.007(3)
O30C 0.108(7) 0.110(7) 0.168(8) -0.069(7) -0.019(6) 0.008(6)
O30D 0.097(8) 0.059(6) 0.071(5) 0.000 -0.016(5) 0.000
O31A 0.055(3) 0.052(3) 0.047(3) -0.002(2) -0.009(2) 0.003(2)
O31B 0.043(3) 0.051(3) 0.052(3) -0.008(2) -0.009(2) -0.001(2)
O31C 0.073(4) 0.044(3) 0.051(3) -0.002(2) -0.001(3) -0.003(3)
O32A 0.050(3) 0.033(2) 0.043(2) 0.0011(18) -0.010(2) -0.0008(19)
O32B 0.045(3) 0.034(2) 0.043(2) 0.0024(18) -0.004(2) -0.0016(19)
O32C 0.033(2) 0.040(2) 0.043(2) -0.0026(18) -0.0040(19) 0.0037(18)
O33A 0.060(3) 0.032(2) 0.044(2) -0.0016(19) -0.014(2) 0.000(2)
O33B 0.047(3) 0.040(3) 0.043(2) 0.005(2) 0.005(2) 0.005(2)
O33C 0.041(2) 0.034(2) 0.038(2) 0.0031(18) -0.0027(18) 0.0047(18)
O33D 0.049(4) 0.027(3) 0.064(5) 0.000 -0.001(3) 0.000
O34A 0.074(4) 0.033(2) 0.051(3) 0.001(2) -0.023(3) 0.000(2)
O34B 0.065(4) 0.048(3) 0.050(3) 0.002(2) -0.004(3) 0.013(3)
O34C 0.047(3) 0.043(3) 0.051(3) 0.008(2) 0.000(2) 0.010(2)
O34D 0.046(3) 0.037(3) 0.068(4) 0.003(3) 0.007(3) 0.000(2)
O35A 0.156(7) 0.055(6) 0.053(5) -0.022(5) -0.048(5) 0.041(5)
O35B 0.173(7) 0.085(6) 0.113(8) -0.010(5) 0.018(6) -0.024(6)
O35C 0.115(7) 0.076(5) 0.094(5) -0.013(4) 0.008(5) -0.027(4)
O35D 0.151(11) 0.092(8) 0.117(8) -0.027(7) -0.037(7) 0.037(8)
O36A 0.186(6) 0.100(7) 0.107(7) 0.030(5) -0.040(6) -0.025(6)
O36B 0.064(4) 0.081(4) 0.065(4) -0.017(3) -0.019(3) 0.015(3)
O36C 0.085(7) 0.163(11) 0.079(6) 0.009(6) 0.007(5) 0.022(7)
O37A 0.058(3) 0.036(3) 0.052(3) -0.002(2) -0.018(3) 0.003(2)
O37B 0.081(4) 0.053(3) 0.052(3) 0.013(3) -0.001(3) 0.017(3)
O37C 0.043(3) 0.049(3) 0.038(3) 0.004(2) -0.002(2) 0.006(2)
O38A 0.051(3) 0.054(3) 0.059(3) 0.006(3) -0.008(3) -0.008(3)
O38B 0.046(3) 0.042(3) 0.056(3) 0.002(2) -0.010(2) -0.004(2)
O38C 0.053(3) 0.053(3) 0.055(3) -0.016(3) -0.016(3) 0.013(3)
O38D 0.063(5) 0.056(5) 0.052(4) 0.000 -0.014(4) 0.000

loop_
_atom_type_symbol
_atom_type_description
_atom_type_scat_dispersion_real
_atom_type_scat_dispersion_imag
_atom_type_scat_source
H H 0.0000 0.0000 'International Tables Vol C Tables 4.2.6.8 and 6.1.1.4'
Mo Mo -2.0163 0.6505 'International Tables Vol C Tables 4.2.6.8 and 6.1.1.4'
N N 0.0037 0.0031 'International Tables Vol C Tables 4.2.6.8 and 6.1.1.4'
O O 0.0071 0.0057 'International Tables Vol C Tables 4.2.6.8 and 6.1.1.4'

loop_
_geom_angle_atom_site_label_1
_geom_angle_atom_site_label_2
_geom_angle_atom_site_label_3
_geom_angle
_geom_angle_site_symmetry_1
_geom_angle_site_symmetry_3
O1A Mo1A O12A 101.1(3) . .
O1A Mo1A O11A 100.1(3) . .
O12A Mo1A O11A 71.8(2) . .
O1A Mo1A O10A 95.2(3) . .
O12A Mo1A O10A 142.4(2) . .
O11A Mo1A O10A 72.0(2) . .
O1A Mo1A O13A 93.3(3) . .
O12A Mo1A O13A 71.0(2) . .
O11A Mo1A O13A 142.2(2) . .
O10A Mo1A O13A 142.0(2) . .
O1A Mo1A O9A 100.4(3) . .
O12A Mo1A O9A 136.8(2) . .
O11A Mo1A O9A 139.0(2) . .
O10A Mo1A O9A 71.1(2) . .
O13A Mo1A O9A 70.9(2) . .
O1A Mo1A O27A 174.3(3) . .
O12A Mo1A O27A 82.6(2) . .
O11A Mo1A O27A 85.1(2) . .
O10A Mo1A O27A 84.2(2) . .
O13A Mo1A O27A 83.8(2) . .
O9A Mo1A O27A 74.0(2) . .
O1B Mo1B O13B 94.9(3) . .
O1B Mo1B O11B 104.1(3) . .
O13B Mo1B O11B 139.5(2) . .
O1B Mo1B O10B 92.0(3) . .
O13B Mo1B O10B 143.9(2) . .
O11B Mo1B O10B 71.6(2) . .
O1B Mo1B O12B 98.9(3) . .
O13B Mo1B O12B 71.1(2) . .
O11B Mo1B O12B 70.8(2) . .
O10B Mo1B O12B 142.4(2) . .
O1B Mo1B O9B 96.7(3) . .
O13B Mo1B O9B 72.5(2) . .
O11B Mo1B O9B 137.9(2) . .
O10B Mo1B O9B 71.5(2) . .
O12B Mo1B O9B 141.4(2) . .
O1B Mo1B O27B 171.5(3) . .
O13B Mo1B O27B 83.7(2) . .
O11B Mo1B O27B 82.1(2) . .
O10B Mo1B O27B 84.3(2) . .
O12B Mo1B O27B 88.6(2) . .
O9B Mo1B O27B 74.9(2) . .
O1C Mo1C O11C 98.6(3) . .
O1C Mo1C O12C 103.2(3) . .
O11C Mo1C O12C 71.8(3) . .
O1C Mo1C O13C 92.6(3) . .
O11C Mo1C O13C 143.0(2) . .
O12C Mo1C O13C 71.3(2) . .
O1C Mo1C O10C 94.3(2) . .
O11C Mo1C O10C 71.1(2) . .
O12C Mo1C O10C 140.8(2) . .
O13C Mo1C O10C 143.3(2) . .
O1C Mo1C O9C 98.2(2) . .
O11C Mo1C O9C 139.9(2) . .
O12C Mo1C O9C 137.8(2) . .
O13C Mo1C O9C 71.7(2) . .
O10C Mo1C O9C 71.6(2) . .
O1C Mo1C O27C 172.3(2) . .
O11C Mo1C O27C 88.0(2) . .
O12C Mo1C O27C 82.6(3) . .
O13C Mo1C O27C 84.5(2) . .
O10C Mo1C O27C 84.0(2) . .
O9C Mo1C O27C 74.2(2) . .
O1D Mo1D O11D 101.3(3) . 6
O1D Mo1D O11D 101.3(3) . .
O11D Mo1D O11D 73.2(3) 6 .
O1D Mo1D O10D 93.6(2) . .
O11D Mo1D O10D 142.9(2) 6 .
O11D Mo1D O10D 70.7(2) . .
O1D Mo1D O10D 93.6(2) . 6
O11D Mo1D O10D 70.7(2) 6 6
O11D Mo1D O10D 142.9(2) . 6
O10D Mo1D O10D 142.4(3) . 6
O1D Mo1D O9D 99.6(4) . .
O11D Mo1D O9D 137.4(2) 6 .
O11D Mo1D O9D 137.4(2) . .
O10D Mo1D O9D 71.22(16) . .
O10D Mo1D O9D 71.22(16) 6 .
O1D Mo1D O27D 174.2(4) . .
O11D Mo1D O27D 83.4(3) 6 .
O11D Mo1D O27D 83.4(3) . .
O10D Mo1D O27D 84.57(18) . .
O10D Mo1D O27D 84.57(18) 6 .
O9D Mo1D O27D 74.6(3) . .
O2A Mo2A O15A 103.7(3) . .
O2A Mo2A O14A 102.8(3) . .
O15A Mo2A O14A 97.4(2) . .
O2A Mo2A O10A 104.2(3) . .
O15A Mo2A O10A 88.4(2) . .
O14A Mo2A O10A 150.1(2) . .
O2A Mo2A O9A 95.2(2) . .
O15A Mo2A O9A 155.7(2) . .
O14A Mo2A O9A 93.0(2) . .
O10A Mo2A O9A 72.1(2) . .
O2A Mo2A O28A 167.9(2) . .
O15A Mo2A O28A 88.1(2) . .
O14A Mo2A O28A 72.8(2) . .
O10A Mo2A O28A 78.2(2) . .
O9A Mo2A O28A 74.05(19) . .
O2B Mo2B O15B 103.0(3) . .
O2B Mo2B O14B 103.1(3) . .
O15B Mo2B O14B 98.7(2) . .
O2B Mo2B O10B 104.2(3) . .
O15B Mo2B O10B 87.8(2) . .
O14B Mo2B O10B 149.7(2) . .
O2B Mo2B O9B 96.1(3) . .
O15B Mo2B O9B 155.2(2) . .
O14B Mo2B O9B 92.2(2) . .
O10B Mo2B O9B 72.1(2) . .
O2B Mo2B O28B 168.8(2) . .
O15B Mo2B O28B 88.0(2) . .
O14B Mo2B O28B 72.7(2) . .
O10B Mo2B O28B 78.1(2) . .
O9B Mo2B O28B 74.0(2) . .
O2C Mo2C O14C 103.6(3) . .
O2C Mo2C O15C 103.0(2) . .
O14C Mo2C O15C 98.7(2) . .
O2C Mo2C O10C 104.0(3) . .
O14C Mo2C O10C 149.6(2) . .
O15C Mo2C O10C 87.2(2) . .
O2C Mo2C O9C 96.0(2) . .
O14C Mo2C O9C 92.5(2) . .
O15C Mo2C O9C 154.9(2) . .
O10C Mo2C O9C 72.2(2) . .
O2C Mo2C O28C 168.5(2) . .
O14C Mo2C O28C 72.4(2) . .
O15C Mo2C O28C 88.3(2) . .
O10C Mo2C O28C 77.95(19) . .
O9C Mo2C O28C 73.66(19) . .
O2D Mo2D O15D 103.7(3) . .
O2D Mo2D O14D 103.3(3) . .
O15D Mo2D O14D 97.8(2) . .
O2D Mo2D O10D 104.5(3) . .
O15D Mo2D O10D 87.8(2) . .
O14D Mo2D O10D 149.4(2) . .
O2D Mo2D O9D 95.8(3) . .
O15D Mo2D O9D 155.0(3) . .
O14D Mo2D O9D 92.6(3) . .
O10D Mo2D O9D 72.1(3) . .
O2D Mo2D O28D 168.2(2) . .
O15D Mo2D O28D 87.7(2) . .
O14D Mo2D O28D 71.8(2) . .
O10D Mo2D O28D 78.4(2) . .
O9D Mo2D O28D 74.1(3) . .
O29A Mo3A O17A 103.1(4) . .
O29A Mo3A O16A 100.2(3) . .
O17A Mo3A O16A 106.4(3) . .
O29A Mo3A O11A 96.8(3) . .
O17A Mo3A O11A 89.1(3) . .
O16A Mo3A O11A 153.7(2) . .
O29A Mo3A O10A 92.9(2) . .
O17A Mo3A O10A 153.7(3) . .
O16A Mo3A O10A 90.9(2) . .
O11A Mo3A O10A 68.2(2) . .
O29A Mo3A O3A 172.1(3) . .
O17A Mo3A O3A 84.6(4) . .
O16A Mo3A O3A 79.2(3) . .
O11A Mo3A O3A 81.3(3) . .
O10A Mo3A O3A 79.3(3) . .
O29B Mo3B O17B 104.1(4) . .
O29B Mo3B O16B 101.5(3) . .
O17B Mo3B O16B 105.1(3) . .
O29B Mo3B O11B 96.5(3) . .
O17B Mo3B O11B 88.9(3) . .
O16B Mo3B O11B 153.6(3) . .
O29B Mo3B O10B 94.7(3) . .
O17B Mo3B O10B 152.3(3) . .
O16B Mo3B O10B 90.6(2) . .
O11B Mo3B O10B 68.6(2) . .
O29B Mo3B O3B 171.1(3) . .
O17B Mo3B O3B 81.7(4) . .
O16B Mo3B O3B 83.3(3) . .
O11B Mo3B O3B 76.6(3) . .
O10B Mo3B O3B 77.7(2) . .
O29C Mo3C O17C 104.5(4) . .
O29C Mo3C O16C 101.2(3) . .
O17C Mo3C O16C 107.0(3) . .
O29C Mo3C O11C 96.4(3) . .
O17C Mo3C O11C 87.2(3) . .
O16C Mo3C O11C 153.5(3) . .
O29C Mo3C O10C 93.2(3) . .
O17C Mo3C O10C 151.7(3) . .
O16C Mo3C O10C 90.6(2) . .
O11C Mo3C O10C 68.7(2) . .
O29C Mo3C O3C 170.0(3) . .
O17C Mo3C O3C 84.9(4) . .
O16C Mo3C O3C 79.0(3) . .
O11C Mo3C O3C 80.2(3) . .
O10C Mo3C O3C 76.8(2) . .
O29D Mo3D O17D 103.6(4) . .
O29D Mo3D O16D 100.6(3) . .
O17D Mo3D O16D 105.6(3) . .
O29D Mo3D O11D 96.9(3) . .
O17D Mo3D O11D 89.1(3) . .
O16D Mo3D O11D 153.6(3) . .
O29D Mo3D O10D 94.6(3) . .
O17D Mo3D O10D 152.7(3) . .
O16D Mo3D O10D 90.5(2) . .
O11D Mo3D O10D 68.4(2) . .
O29D Mo3D O3D 173.5(3) . .
O17D Mo3D O3D 82.4(4) . .
O16D Mo3D O3D 79.8(3) . .
O11D Mo3D O3D 80.7(3) . .
O10D Mo3D O3D 78.9(3) . .
O18A Mo4A O19A 105.5(4) . .
O18A Mo4A O30A 99.5(6) . .
O19A Mo4A O30A 100.2(6) . .
O18A Mo4A O11A 92.4(3) . .
O19A Mo4A O11A 156.2(4) . .
O30A Mo4A O11A 92.0(4) . .
O18A Mo4A O12A 159.0(4) . .
O19A Mo4A O12A 89.9(3) . .
O30A Mo4A O12A 91.6(4) . .
O11A Mo4A O12A 69.2(2) . .
O18A Mo4A O4A 84.4(6) . .
O19A Mo4A O4A 82.6(6) . .
O30A Mo4A O4A 174.3(5) . .
O11A Mo4A O4A 83.7(3) . .
O12A Mo4A O4A 83.4(3) . .
O30B Mo4B O19B 103.4(4) . .
O30B Mo4B O18B 102.1(4) . .
O19B Mo4B O18B 104.9(3) . .
O30B Mo4B O12B 97.0(3) . .
O19B Mo4B O12B 88.3(3) . .
O18B Mo4B O12B 153.4(3) . .
O30B Mo4B O11B 97.3(3) . .
O19B Mo4B O11B 151.4(3) . .
O18B Mo4B O11B 89.6(3) . .
O12B Mo4B O11B 69.6(2) . .
O30B Mo4B O4B 174.2(3) . .
O19B Mo4B O4B 82.0(3) . .
O18B Mo4B O4B 78.3(4) . .
O12B Mo4B O4B 80.9(3) . .
O11B Mo4B O4B 77.0(3) . .
O30C Mo4C O19C 101.9(7) . .
O30C Mo4C O18C 100.5(5) . .
O19C Mo4C O18C 103.9(4) . .
O30C Mo4C O11C 94.5(5) . .
O19C Mo4C O11C 156.3(4) . .
O18C Mo4C O11C 89.6(3) . .
O30C Mo4C O12C 97.6(5) . .
O19C Mo4C O12C 91.0(3) . .
O18C Mo4C O12C 153.4(4) . .
O11C Mo4C O12C 69.7(2) . .
O30C Mo4C O4C 172.7(5) . .
O19C Mo4C O4C 84.5(6) . .
O18C Mo4C O4C 81.2(4) . .
O11C Mo4C O4C 78.4(3) . .
O12C Mo4C O4C 78.5(3) . .
O18D Mo4D1 O18D 109.1(5) 6 .
O18D Mo4D1 O30D 102.3(6) 6 .
O18D Mo4D1 O30D 102.3(6) . .
O18D Mo4D1 O11D 89.2(3) 6 6
O18D Mo4D1 O11D 155.1(6) . 6
O30D Mo4D1 O11D 89.5(5) . 6
O18D Mo4D1 O11D 155.1(6) 6 .
O18D Mo4D1 O11D 89.2(3) . .
O30D Mo4D1 O11D 89.5(5) . .
O11D Mo4D1 O11D 68.8(3) 6 .
O18D Mo4D1 O4D 84.9(6) 6 .
O18D Mo4D1 O4D 84.9(6) . .
O30D Mo4D1 O4D 167.2(6) . .
O11D Mo4D1 O4D 80.0(4) 6 .
O11D Mo4D1 O4D 80.0(4) . .
O4D Mo4D2 O18D 102.9(5) . 6
O4D Mo4D2 O18D 102.9(5) . .
O18D Mo4D2 O18D 102.2(6) 6 .
O4D Mo4D2 O11D 97.9(6) . 6
O18D Mo4D2 O11D 89.1(3) 6 6
O18D Mo4D2 O11D 153.2(6) . 6
O4D Mo4D2 O11D 97.9(6) . .
O18D Mo4D2 O11D 153.2(6) 6 .
O18D Mo4D2 O11D 89.1(3) . .
O11D Mo4D2 O11D 71.4(4) 6 .
O4D Mo4D2 O30D 173.6(6) . .
O18D Mo4D2 O30D 81.0(5) 6 .
O18D Mo4D2 O30D 81.0(5) . .
O11D Mo4D2 O30D 76.9(4) 6 .
O11D Mo4D2 O30D 76.9(4) . .
O31A Mo5A O20A 102.9(3) . .
O31A Mo5A O21A 100.4(3) . .
O20A Mo5A O21A 105.4(3) . .
O31A Mo5A O12A 97.7(3) . .
O20A Mo5A O12A 89.2(3) . .
O21A Mo5A O12A 153.4(3) . .
O31A Mo5A O13A 93.8(3) . .
O20A Mo5A O13A 153.8(3) . .
O21A Mo5A O13A 91.0(2) . .
O12A Mo5A O13A 68.4(2) . .
O31A Mo5A O5A 173.1(3) . .
O20A Mo5A O5A 83.9(3) . .
O21A Mo5A O5A 78.6(3) . .
O12A Mo5A O5A 81.1(3) . .
O13A Mo5A O5A 79.5(2) . .
O31B Mo5B O20B 102.9(3) . .
O31B Mo5B O21B 100.5(3) . .
O20B Mo5B O21B 107.1(3) . .
O31B Mo5B O12B 97.5(3) . .
O20B Mo5B O12B 87.6(3) . .
O21B Mo5B O12B 153.3(3) . .
O31B Mo5B O13B 93.7(3) . .
O20B Mo5B O13B 152.3(3) . .
O21B Mo5B O13B 91.2(2) . .
O12B Mo5B O13B 68.1(2) . .
O31B Mo5B O5B 171.7(3) . .
O20B Mo5B O5B 85.3(3) . .
O21B Mo5B O5B 78.3(3) . .
O12B Mo5B O5B 81.1(2) . .
O13B Mo5B O5B 78.1(2) . .
O31C Mo5C O20C 102.9(4) . .
O31C Mo5C O21C 101.3(3) . .
O20C Mo5C O21C 105.7(3) . .
O31C Mo5C O12C 97.2(3) . .
O20C Mo5C O12C 90.0(3) . .
O21C Mo5C O12C 152.2(3) . .
O31C Mo5C O13C 93.0(3) . .
O20C Mo5C O13C 154.8(3) . .
O21C Mo5C O13C 90.0(2) . .
O12C Mo5C O13C 68.4(2) . .
O31C Mo5C O5C 172.2(3) . .
O20C Mo5C O5C 84.0(4) . .
O21C Mo5C O5C 80.1(3) . .
O12C Mo5C O5C 78.9(3) . .
O13C Mo5C O5C 79.3(3) . .
O6A Mo6A O22A 103.9(2) . .
O6A Mo6A O23A 102.9(3) . .
O22A Mo6A O23A 99.4(2) . .
O6A Mo6A O13A 104.4(3) . .
O22A Mo6A O13A 88.0(2) . .
O23A Mo6A O13A 149.0(2) . .
O6A Mo6A O9A 95.1(2) . .
O22A Mo6A O9A 155.0(2) . .
O23A Mo6A O9A 91.8(2) . .
O13A Mo6A O9A 71.5(2) . .
O6A Mo6A O32A 167.0(2) . .
O22A Mo6A O32A 88.9(2) . .
O23A Mo6A O32A 72.6(2) . .
O13A Mo6A O32A 77.5(2) . .
O9A Mo6A O32A 73.14(19) . .
O6B Mo6B O22B 104.2(3) . .
O6B Mo6B O23B 102.7(3) . .
O22B Mo6B O23B 98.4(3) . .
O6B Mo6B O13B 104.1(3) . .
O22B Mo6B O13B 87.8(2) . .
O23B Mo6B O13B 150.0(2) . .
O6B Mo6B O9B 94.8(3) . .
O22B Mo6B O9B 155.2(2) . .
O23B Mo6B O9B 92.7(2) . .
O13B Mo6B O9B 72.0(2) . .
O6B Mo6B O32B 167.7(3) . .
O22B Mo6B O32B 87.8(2) . .
O23B Mo6B O32B 72.8(2) . .
O13B Mo6B O32B 78.2(2) . .
O9B Mo6B O32B 74.31(19) . .
O6C Mo6C O22C 103.6(3) . .
O6C Mo6C O23C 104.5(2) . .
O22C Mo6C O23C 98.8(2) . .
O6C Mo6C O13C 102.9(2) . .
O22C Mo6C O13C 87.5(2) . .
O23C Mo6C O13C 149.5(2) . .
O6C Mo6C O9C 94.2(2) . .
O22C Mo6C O9C 155.9(2) . .
O23C Mo6C O9C 92.3(2) . .
O13C Mo6C O9C 72.5(2) . .
O6C Mo6C O32C 166.9(2) . .
O22C Mo6C O32C 89.6(2) . .
O23C Mo6C O32C 73.28(19) . .
O13C Mo6C O32C 77.0(2) . .
O9C Mo6C O32C 73.15(19) . .
O7A Mo7A1 O25A 104.5(11) . .
O7A Mo7A1 O24A 105.2(9) . .
O25A Mo7A1 O24A 98.2(7) . .
O7A Mo7A1 O18A 99.6(7) . .
O25A Mo7A1 O18A 91.4(7) . .
O24A Mo7A1 O18A 150.0(8) . .
O7A Mo7A1 O35A 168.3(7) . .
O25A Mo7A1 O35A 83.8(10) . .
O24A Mo7A1 O35A 81.2(8) . .
O18A Mo7A1 O35A 71.7(6) . .
O7A Mo7A1 O17A 93.9(7) . .
O25A Mo7A1 O17A 161.0(10) . .
O24A Mo7A1 O17A 81.0(5) . .
O18A Mo7A1 O17A 80.8(4) . .
O35A Mo7A1 O17A 77.2(5) . .
O35A Mo7A2 O25A 104.2(13) . .
O35A Mo7A2 O24A 93.9(11) . .
O25A Mo7A2 O24A 100.1(11) . .
O35A Mo7A2 O18A 85.9(10) . .
O25A Mo7A2 O18A 98.8(9) . .
O24A Mo7A2 O18A 160.5(9) . .
O35A Mo7A2 O7A 165.8(11) . .
O25A Mo7A2 O7A 89.5(14) . .
O24A Mo7A2 O7A 87.4(10) . .
O18A Mo7A2 O7A 88.2(9) . .
O35A Mo7A2 O17A 86.0(9) . .
O25A Mo7A2 O17A 169.8(15) . .
O24A Mo7A2 O17A 78.7(7) . .
O18A Mo7A2 O17A 81.9(6) . .
O7A Mo7A2 O17A 80.4(7) . .
O35B Mo7B1 O25B 97.3(9) . .
O35B Mo7B1 O24B 103.2(6) . .
O25B Mo7B1 O24B 100.5(5) . .
O35B Mo7B1 O18B 93.0(5) . .
O25B Mo7B1 O18B 95.4(5) . .
O24B Mo7B1 O18B 155.6(4) . .
O35B Mo7B1 O7B 170.9(7) . .
O25B Mo7B1 O7B 90.9(9) . .
O24B Mo7B1 O7B 79.2(4) . .
O18B Mo7B1 O7B 82.2(4) . .
O35B Mo7B1 O17B 93.0(6) . .
O25B Mo7B1 O17B 169.0(8) . .
O24B Mo7B1 O17B 80.9(3) . .
O18B Mo7B1 O17B 80.1(3) . .
O7B Mo7B1 O17B 78.6(5) . .
O7B Mo7B2 O25B 104.8(11) . .
O7B Mo7B2 O24B 96.7(9) . .
O25B Mo7B2 O24B 96.5(8) . .
O7B Mo7B2 O18B 96.9(8) . .
O25B Mo7B2 O18B 89.6(8) . .
O24B Mo7B2 O18B 163.1(8) . .
O7B Mo7B2 O17B 95.8(9) . .
O25B Mo7B2 O17B 158.8(11) . .
O24B Mo7B2 O17B 85.9(6) . .
O18B Mo7B2 O17B 82.9(6) . .
O7B Mo7B2 O35B 175.5(11) . .
O25B Mo7B2 O35B 75.9(10) . .
O24B Mo7B2 O35B 87.5(7) . .
O18B Mo7B2 O35B 78.7(7) . .
O17B Mo7B2 O35B 83.2(6) . .
O7C Mo7C1 O25C 106.5(6) . .
O7C Mo7C1 O18C 98.3(5) . .
O25C Mo7C1 O18C 96.1(4) . .
O7C Mo7C1 O24C 102.6(4) . .
O25C Mo7C1 O24C 95.8(4) . .
O18C Mo7C1 O24C 151.9(4) . .
O7C Mo7C1 O17C 92.3(4) . .
O25C Mo7C1 O17C 161.3(5) . .
O18C Mo7C1 O17C 81.3(3) . .
O24C Mo7C1 O17C 79.3(3) . .
O7C Mo7C1 O35C 168.1(5) . .
O25C Mo7C1 O35C 85.2(5) . .
O18C Mo7C1 O35C 77.6(4) . .
O24C Mo7C1 O35C 78.2(3) . .
O17C Mo7C1 O35C 76.1(4) . .
O35C Mo7C2 O25C 109.0(7) . .
O35C Mo7C2 O24C 104.4(5) . .
O25C Mo7C2 O24C 95.8(4) . .
O35C Mo7C2 O18C 96.2(5) . .
O25C Mo7C2 O18C 90.1(4) . .
O24C Mo7C2 O18C 155.2(6) . .
O35C Mo7C2 O17C 96.2(5) . .
O25C Mo7C2 O17C 154.1(7) . .
O24C Mo7C2 O17C 83.2(3) . .
O18C Mo7C2 O17C 81.2(3) . .
O35C Mo7C2 O7C 169.5(5) . .
O25C Mo7C2 O7C 78.0(6) . .
O24C Mo7C2 O7C 82.1(4) . .
O18C Mo7C2 O7C 75.7(5) . .
O17C Mo7C2 O7C 76.3(4) . .
O25D Mo7D O35D 92.3(8) . .
O25D Mo7D O24D 100.1(4) . .
O35D Mo7D O24D 91.7(6) . .
O25D Mo7D O18D 97.8(4) . .
O35D Mo7D O18D 91.4(6) . .
O24D Mo7D O18D 161.7(4) . .
O25D Mo7D O7D 91.9(6) . .
O35D Mo7D O7D 175.6(5) . .
O24D Mo7D O7D 88.6(5) . .
O18D Mo7D O7D 87.0(5) . .
O25D Mo7D O17D 178.8(6) . .
O35D Mo7D O17D 86.8(6) . .
O24D Mo7D O17D 80.8(3) . .
O18D Mo7D O17D 81.3(3) . .
O7D Mo7D O17D 88.9(3) . .
O8A Mo8A1 O26A 106.9(7) . .
O8A Mo8A1 O24B 103.8(5) . .
O26A Mo8A1 O24B 99.8(4) . .
O8A Mo8A1 O19A 95.0(6) . .
O26A Mo8A1 O19A 93.4(5) . .
O24B Mo8A1 O19A 152.6(5) . .
O8A Mo8A1 O20A 91.0(5) . .
O26A Mo8A1 O20A 161.3(6) . .
O24B Mo8A1 O20A 80.3(3) . .
O19A Mo8A1 O20A 79.6(3) . .
O8A Mo8A1 O36A 166.0(5) . .
O26A Mo8A1 O36A 85.8(7) . .
O24B Mo8A1 O36A 79.1(5) . .
O19A Mo8A1 O36A 78.0(6) . .
O20A Mo8A1 O36A 75.9(4) . .
O36A Mo8A2 O26A 108.7(9) . .
O36A Mo8A2 O19A 106.1(10) . .
O26A Mo8A2 O19A 99.0(6) . .
O36A Mo8A2 O24B 92.4(7) . .
O26A Mo8A2 O24B 90.2(6) . .
O19A Mo8A2 O24B 155.2(9) . .
O36A Mo8A2 O20A 92.9(7) . .
O26A Mo8A2 O20A 155.4(10) . .
O19A Mo8A2 O20A 85.5(4) . .
O24B Mo8A2 O20A 77.0(4) . .
O36A Mo8A2 O8A 166.6(7) . .
O26A Mo8A2 O8A 80.7(8) . .
O19A Mo8A2 O8A 81.2(7) . .
O24B Mo8A2 O8A 77.6(6) . .
O20A Mo8A2 O8A 76.2(5) . .
O8B Mo8B O26B 103.0(5) . .
O8B Mo8B O24C 101.4(3) . .
O26B Mo8B O24C 99.6(3) . .
O8B Mo8B O19B 92.6(4) . .
O26B Mo8B O19B 94.0(3) . .
O24C Mo8B O19B 157.7(3) . .
O8B Mo8B O20B 92.5(4) . .
O26B Mo8B O20B 163.8(4) . .
O24C Mo8B O20B 81.5(3) . .
O19B Mo8B O20B 80.6(2) . .
O8B Mo8B O36B 168.7(4) . .
O26B Mo8B O36B 85.8(4) . .
O24C Mo8B O36B 83.9(3) . .
O19B Mo8B O36B 79.5(3) . .
O20B Mo8B O36B 78.3(3) . .
O8C Mo8C1 O26C 106.5(8) . .
O8C Mo8C1 O24D 107.8(8) . .
O26C Mo8C1 O24D 98.7(5) . .
O8C Mo8C1 O19C 86.7(8) . .
O26C Mo8C1 O19C 92.8(5) . .
O24D Mo8C1 O19C 157.9(7) . .
O8C Mo8C1 O20C 89.9(6) . .
O26C Mo8C1 O20C 162.9(9) . .
O24D Mo8C1 O20C 80.3(4) . .
O19C Mo8C1 O20C 83.2(3) . .
O8C Mo8C1 O36C 165.1(7) . .
O26C Mo8C1 O36C 84.2(7) . .
O24D Mo8C1 O36C 80.1(7) . .
O19C Mo8C1 O36C 82.4(7) . .
O20C Mo8C1 O36C 78.8(5) . .
O36C Mo8C2 O26C 107.1(9) . .
O36C Mo8C2 O24D 97.8(9) . .
O26C Mo8C2 O24D 96.9(6) . .
O36C Mo8C2 O19C 101.8(9) . .
O26C Mo8C2 O19C 93.6(6) . .
O24D Mo8C2 O19C 154.0(9) . .
O36C Mo8C2 O20C 93.4(8) . .
O26C Mo8C2 O20C 159.4(12) . .
O24D Mo8C2 O20C 78.6(4) . .
O19C Mo8C2 O20C 83.2(4) . .
O36C Mo8C2 O8C 167.9(8) . .
O26C Mo8C2 O8C 84.2(10) . .
O24D Mo8C2 O8C 84.9(8) . .
O19C Mo8C2 O8C 72.6(8) . .
O20C Mo8C2 O8C 75.5(6) . .
O38A Mo9A O27A 103.5(3) . .
O38A Mo9A O32A 105.8(3) . .
O27A Mo9A O32A 98.0(2) . .
O38A Mo9A O28A 106.4(3) . .
O27A Mo9A O28A 97.1(2) . .
O32A Mo9A O28A 139.9(2) . .
O38A Mo9A O33A 98.1(3) . .
O27A Mo9A O33A 158.5(2) . .
O32A Mo9A O33A 76.2(2) . .
O28A Mo9A O33A 76.2(2) . .
O38A Mo9A O9A 176.9(3) . .
O27A Mo9A O9A 73.4(2) . .
O32A Mo9A O9A 74.5(2) . .
O28A Mo9A O9A 74.6(2) . .
O33A Mo9A O9A 85.1(2) . .
O38B Mo9B O27B 103.2(3) . .
O38B Mo9B O28B 105.8(3) . .
O27B Mo9B O28B 98.3(2) . .
O38B Mo9B O32B 105.6(3) . .
O27B Mo9B O32B 97.7(2) . .
O28B Mo9B O32B 140.2(2) . .
O38B Mo9B O33B 98.8(3) . .
O27B Mo9B O33B 158.0(2) . .
O28B Mo9B O33B 76.1(2) . .
O32B Mo9B O33B 75.5(2) . .
O38B Mo9B O9B 177.2(2) . .
O27B Mo9B O9B 74.0(2) . .
O28B Mo9B O9B 74.9(2) . .
O32B Mo9B O9B 74.95(19) . .
O33B Mo9B O9B 84.0(2) . .
O38D Mo9D O27D 105.2(4) . .
O38D Mo9D O28D 105.29(18) . .
O27D Mo9D O28D 97.78(18) . .
O38D Mo9D O28D 105.29(18) . 6
O27D Mo9D O28D 97.78(18) . 6
O28D Mo9D O28D 140.4(3) . 6
O38D Mo9D O33D 97.9(4) . .
O27D Mo9D O33D 156.9(4) . .
O28D Mo9D O33D 75.75(17) . .
O28D Mo9D O33D 75.75(17) 6 .
O38D Mo9D O9D 177.6(4) . .
O27D Mo9D O9D 72.4(3) . .
O28D Mo9D O9D 75.25(18) . .
O28D Mo9D O9D 75.25(18) 6 .
O33D Mo9D O9D 84.5(3) . .
O38C Mo9C O27C 103.5(3) . .
O38C Mo9C O28C 106.0(3) . .
O27C Mo9C O28C 98.2(2) . .
O38C Mo9C O32C 104.9(3) . .
O27C Mo9C O32C 97.1(2) . .
O28C Mo9C O32C 141.0(2) . .
O38C Mo9C O33C 97.8(2) . .
O27C Mo9C O33C 158.6(2) . .
O28C Mo9C O33C 75.9(2) . .
O32C Mo9C O33C 76.9(2) . .
O38C Mo9C O9C 177.3(2) . .
O27C Mo9C O9C 74.0(2) . .
O28C Mo9C O9C 75.8(2) . .
O32C Mo9C O9C 74.33(19) . .
O33C Mo9C O9C 84.58(19) . .
O34A Mo10A O15D 104.3(3) . 2
O34A Mo10A O14A 100.3(3) . .
O15D Mo10A O14A 89.8(2) 2 .
O34A Mo10A O16D 101.5(3) . 2
O15D Mo10A O16D 86.4(2) 2 2
O14A Mo10A O16D 158.2(2) . 2
O34A Mo10A O33A 97.8(2) . .
O15D Mo10A O33A 157.7(2) 2 .
O14A Mo10A O33A 88.6(2) . .
O16D Mo10A O33A 86.9(2) 2 .
O34A Mo10A O28A 166.5(2) . .
O15D Mo10A O28A 88.1(2) 2 .
O14A Mo10A O28A 74.1(2) . .
O16D Mo10A O28A 84.3(2) 2 .
O33A Mo10A O28A 70.1(2) . .
O34B Mo10B O15C 104.0(3) . 2
O34B Mo10B O14B 100.0(3) . .
O15C Mo10B O14B 89.1(2) 2 .
O34B Mo10B O16C 101.4(3) . 2
O15C Mo10B O16C 87.1(2) 2 2
O14B Mo10B O16C 158.6(2) . 2
O34B Mo10B O33B 99.0(3) . .
O15C Mo10B O33B 156.9(2) 2 .
O14B Mo10B O33B 88.5(2) . .
O16C Mo10B O33B 86.8(2) 2 .
O34B Mo10B O28B 167.6(3) . .
O15C Mo10B O28B 87.1(2) 2 .
O14B Mo10B O28B 74.4(2) . .
O16C Mo10B O28B 84.4(2) 2 .
O33B Mo10B O28B 70.1(2) . .
O34C Mo10C O14C 99.9(3) . .
O34C Mo10C O15B 103.5(2) . 2
O14C Mo10C O15B 88.6(2) . 2
O34C Mo10C O16B 101.5(3) . 2
O14C Mo10C O16B 158.5(2) . 2
O15B Mo10C O16B 86.2(2) 2 2
O34C Mo10C O33C 100.8(2) . .
O14C Mo10C O33C 88.9(2) . .
O15B Mo10C O33C 155.6(2) 2 .
O16B Mo10C O33C 87.3(2) 2 .
O34C Mo10C O28C 168.7(2) . .
O14C Mo10C O28C 74.6(2) . .
O15B Mo10C O28C 86.4(2) 2 .
O16B Mo10C O28C 84.3(2) 2 .
O33C Mo10C O28C 69.48(19) . .
O34D Mo10D O15A 103.4(2) . 2
O34D Mo10D O14D 99.1(3) . .
O15A Mo10D O14D 88.9(2) 2 .
O34D Mo10D O16A 103.7(3) . 2
O15A Mo10D O16A 87.3(2) 2 2
O14D Mo10D O16A 157.2(2) . 2
O34D Mo10D O33D 99.2(3) . .
O15A Mo10D O33D 157.3(3) 2 .
O14D Mo10D O33D 88.4(3) . .
O16A Mo10D O33D 86.6(3) 2 .
O34D Mo10D O28D 167.0(2) . .
O15A Mo10D O28D 87.8(2) 2 .
O14D Mo10D O28D 74.3(2) . .
O16A Mo10D O28D 83.1(2) 2 .
O33D Mo10D O28D 69.8(2) . .
O37A Mo11A O22C 104.1(2) . 2
O37A Mo11A O23A 98.2(3) . .
O22C Mo11A O23A 89.7(2) 2 .
O37A Mo11A O21C 102.6(3) . 2
O22C Mo11A O21C 86.4(2) 2 2
O23A Mo11A O21C 159.2(2) . 2
O37A Mo11A O33A 97.2(2) . .
O22C Mo11A O33A 158.5(2) 2 .
O23A Mo11A O33A 89.7(2) . .
O21C Mo11A O33A 86.5(2) 2 .
O37A Mo11A O32A 165.6(2) . .
O22C Mo11A O32A 88.7(2) 2 .
O23A Mo11A O32A 75.2(2) . .
O21C Mo11A O32A 84.3(2) 2 .
O33A Mo11A O32A 70.4(2) . .
O37B Mo11B O22B 104.2(3) . 2
O37B Mo11B O23B 99.2(3) . .
O22B Mo11B O23B 89.4(3) 2 .
O37B Mo11B O21B 102.1(3) . 2
O22B Mo11B O21B 86.8(2) 2 2
O23B Mo11B O21B 158.6(2) . 2
O37B Mo11B O33B 99.3(3) . .
O22B Mo11B O33B 156.4(2) 2 .
O23B Mo11B O33B 88.8(2) . .
O21B Mo11B O33B 86.3(2) 2 .
O37B Mo11B O32B 167.3(3) . .
O22B Mo11B O32B 86.8(2) 2 .
O23B Mo11B O32B 74.2(2) . .
O21B Mo11B O32B 84.6(2) 2 .
O33B Mo11B O32B 70.1(2) . .
O37C Mo11C O22A 105.1(2) . 2
O37C Mo11C O23C 101.6(2) . .
O22A Mo11C O23C 89.2(2) 2 .
O37C Mo11C O21A 101.7(3) . 2
O22A Mo11C O21A 86.5(2) 2 2
O23C Mo11C O21A 156.6(2) . 2
O37C Mo11C O33C 95.7(2) . .
O22A Mo11C O33C 159.0(2) 2 .
O23C Mo11C O33C 89.3(2) . .
O21A Mo11C O33C 86.6(2) 2 .
O37C Mo11C O32C 165.6(2) . .
O22A Mo11C O32C 88.9(2) 2 .
O23C Mo11C O32C 74.81(19) . .
O21A Mo11C O32C 82.1(2) 2 .
O33C Mo11C O32C 70.52(19) . .
Mo4D2 O4D Mo4D1 2.0(3) . .
Mo7A1 O7A Mo7A2 2.9(6) . .
Mo7B2 O7B Mo7B1 3.2(6) . .
Mo7C1 O7C Mo7C2 4.18(17) . .
Mo7D O7D Mo7D 167.0(7) 2_556 .
Mo8A1 O8A Mo8A2 7.4(3) . .
Mo8C1 O8C Mo8C2 4.2(4) . .
Mo2A O9A Mo6A 141.3(3) . .
Mo2A O9A Mo1A 102.7(2) . .
Mo6A O9A Mo1A 102.9(2) . .
Mo2A O9A Mo9A 102.4(2) . .
Mo6A O9A Mo9A 103.3(2) . .
Mo1A O9A Mo9A 95.8(2) . .
Mo2B O9B Mo6B 142.3(3) . .
Mo2B O9B Mo1B 103.0(2) . .
Mo6B O9B Mo1B 102.1(2) . .
Mo2B O9B Mo9B 102.9(2) . .
Mo6B O9B Mo9B 102.1(2) . .
Mo1B O9B Mo9B 95.6(2) . .
Mo6C O9C Mo2C 140.6(3) . .
Mo6C O9C Mo1C 102.2(2) . .
Mo2C O9C Mo1C 102.9(2) . .
Mo6C O9C Mo9C 103.7(2) . .
Mo2C O9C Mo9C 103.3(2) . .
Mo1C O9C Mo9C 96.07(19) . .
Mo2D O9D Mo2D 141.4(4) . 6
Mo2D O9D Mo1D 103.2(2) . .
Mo2D O9D Mo1D 103.2(2) 6 .
Mo2D O9D Mo9D 102.4(2) . .
Mo2D O9D Mo9D 102.4(2) 6 .
Mo1D O9D Mo9D 95.6(3) . .
Mo2A O10A Mo1A 110.0(2) . .
Mo2A O10A Mo3A 140.6(3) . .
Mo1A O10A Mo3A 108.1(2) . .
Mo2B O10B Mo1B 109.0(2) . .
Mo2B O10B Mo3B 140.8(3) . .
Mo1B O10B Mo3B 109.0(3) . .
Mo2C O10C Mo1C 108.7(2) . .
Mo2C O10C Mo3C 142.3(3) . .
Mo1C O10C Mo3C 108.4(2) . .
Mo2D O10D Mo1D 109.4(2) . .
Mo2D O10D Mo3D 140.9(3) . .
Mo1D O10D Mo3D 108.0(2) . .
Mo1A O11A Mo4A 110.2(3) . .
Mo1A O11A Mo3A 110.5(3) . .
Mo4A O11A Mo3A 135.5(3) . .
Mo1B O11B Mo4B 109.6(3) . .
Mo1B O11B Mo3B 110.2(3) . .
Mo4B O11B Mo3B 140.0(3) . .
Mo1C O11C Mo4C 109.5(3) . .
Mo1C O11C Mo3C 110.4(3) . .
Mo4C O11C Mo3C 136.0(3) . .
Mo1D O11D Mo3D 111.8(3) . .
Mo1D O11D Mo4D2 105.5(3) . .
Mo3D O11D Mo4D2 142.8(3) . .
Mo1D O11D Mo4D1 109.0(3) . .
Mo3D O11D Mo4D1 135.9(4) . .
Mo4D2 O11D Mo4D1 16.42(14) . .
Mo1A O12A Mo5A 111.2(3) . .
Mo1A O12A Mo4A 108.7(3) . .
Mo5A O12A Mo4A 137.7(3) . .
Mo1B O12B Mo4B 109.7(2) . .
Mo1B O12B Mo5B 109.7(3) . .
Mo4B O12B Mo5B 135.8(3) . .
Mo1C O12C Mo5C 110.7(3) . .
Mo1C O12C Mo4C 108.9(3) . .
Mo5C O12C Mo4C 139.9(3) . .
Mo6A O13A Mo1A 109.9(2) . .
Mo6A O13A Mo5A 140.2(3) . .
Mo1A O13A Mo5A 108.3(2) . .
Mo1B O13B Mo6B 109.0(3) . .
Mo1B O13B Mo5B 109.3(3) . .
Mo6B O13B Mo5B 141.2(3) . .
Mo6C O13C Mo1C 108.6(2) . .
Mo6C O13C Mo5C 141.3(3) . .
Mo1C O13C Mo5C 108.9(2) . .
Mo2A O14A Mo10A 122.2(3) . .
Mo2B O14B Mo10B 122.9(3) . .
Mo2C O14C Mo10C 123.7(3) . .
Mo2D O14D Mo10D 123.7(3) . .
Mo2A O15A Mo10D 157.7(3) . 2
Mo2B O15B Mo10C 158.3(3) . 2
Mo2C O15C Mo10B 157.9(3) . 2
Mo2D O15D Mo10A 159.0(3) . 2
Mo3A O16A Mo10D 148.0(3) . 2
Mo3B O16B Mo10C 146.4(3) . 2
Mo3C O16C Mo10B 148.4(3) . 2
Mo3D O16D Mo10A 147.2(3) . 2
Mo3A O17A Mo7A1 152.0(5) . .
Mo3A O17A Mo7A2 153.8(6) . .
Mo7A1 O17A Mo7A2 12.7(4) . .
Mo3B O17B Mo7B2 158.3(6) . .
Mo3B O17B Mo7B1 153.4(4) . .
Mo7B2 O17B Mo7B1 14.2(4) . .
Mo3C O17C Mo7C2 158.0(5) . .
Mo3C O17C Mo7C1 152.4(4) . .
Mo7C2 O17C Mo7C1 19.98(19) . .
Mo3D O17D Mo7D 152.9(4) . .
Mo4A O18A Mo7A2 158.8(8) . .
Mo4A O18A Mo7A1 154.9(6) . .
Mo7A2 O18A Mo7A1 14.0(5) . .
Mo4B O18B Mo7B1 144.8(5) . .
Mo4B O18B Mo7B2 153.2(6) . .
Mo7B1 O18B Mo7B2 15.6(4) . .
Mo4C O18C Mo7C1 155.8(4) . .
Mo4C O18C Mo7C2 143.6(5) . .
Mo7C1 O18C Mo7C2 21.99(19) . .
Mo4D1 O18D Mo4D2 19.20(18) . .
Mo4D1 O18D Mo7D 156.0(6) . .
Mo4D2 O18D Mo7D 160.8(5) . .
Mo4A O19A Mo8A2 152.2(9) . .
Mo4A O19A Mo8A1 159.1(5) . .
Mo8A2 O19A Mo8A1 21.1(5) . .
Mo4B O19B Mo8B 152.1(4) . .
Mo4C O19C Mo8C2 145.0(9) . .
Mo4C O19C Mo8C1 156.1(6) . .
Mo8C2 O19C Mo8C1 18.2(3) . .
Mo5A O20A Mo8A2 150.4(5) . .
Mo5A O20A Mo8A1 154.6(4) . .
Mo8A2 O20A Mo8A1 19.0(4) . .
Mo5B O20B Mo8B 153.5(4) . .
Mo5C O20C Mo8C1 153.8(4) . .
Mo5C O20C Mo8C2 150.5(5) . .
Mo8C1 O20C Mo8C2 16.5(3) . .
Mo5A O21A Mo11C 147.6(3) . 2
Mo5B O21B Mo11B 149.2(3) . 2
Mo5C O21C Mo11A 146.6(3) . 2
Mo6A O22A Mo11C 158.3(3) . 2
Mo6B O22B Mo11B 158.1(4) . 2
Mo6C O22C Mo11A 157.8(3) . 2
Mo6A O23A Mo11A 121.8(3) . .
Mo6B O23B Mo11B 122.3(3) . .
Mo6C O23C Mo11C 122.3(2) . .
Mo7A1 O24A Mo7A1 145.8(10) . 6
Mo7A1 O24A Mo7A2 139.5(11) . 6
Mo7A1 O24A Mo7A2 15.0(5) 6 6
Mo7A1 O24A Mo7A2 15.0(5) . .
Mo7A1 O24A Mo7A2 139.5(11) 6 .
Mo7A2 O24A Mo7A2 129.1(13) 6 .
Mo7B2 O24B Mo8A1 144.6(6) . .
Mo7B2 O24B Mo7B1 16.6(4) . .
Mo8A1 O24B Mo7B1 139.7(5) . .
Mo7B2 O24B Mo8A2 143.4(7) . .
Mo8A1 O24B Mo8A2 20.6(4) . .
Mo7B1 O24B Mo8A2 131.0(6) . .
Mo7C2 O24C Mo8B 135.8(4) . .
Mo7C2 O24C Mo7C1 22.8(2) . .
Mo8B O24C Mo7C1 144.8(4) . .
Mo8C1 O24D Mo7D 142.5(5) . .
Mo8C1 O24D Mo8C2 19.6(3) . .
Mo7D O24D Mo8C2 134.6(6) . .
Mo7A2 O25A Mo7A1 16.4(6) . .
Mo7B1 O25B Mo7B2 17.0(4) . .
Mo7C1 O25C Mo7C2 24.6(2) . .
Mo8A1 O26A Mo8A2 24.0(4) . .
Mo8C2 O26C Mo8C1 21.1(3) . .
Mo9A O27A Mo1A 116.8(3) . .
Mo9B O27B Mo1B 115.5(3) . .
Mo9C O27C Mo1C 115.7(3) . .
Mo9D O27D Mo1D 117.3(4) . .
Mo9A O28A Mo10A 103.2(2) . .
Mo9A O28A Mo2A 108.9(2) . .
Mo10A O28A Mo2A 89.52(18) . .
Mo9B O28B Mo10B 103.2(2) . .
Mo9B O28B Mo2B 108.2(2) . .
Mo10B O28B Mo2B 88.74(17) . .
Mo9C O28C Mo10C 103.5(2) . .
Mo9C O28C Mo2C 107.2(2) . .
Mo10C O28C Mo2C 88.03(17) . .
Mo9D O28D Mo10D 103.7(2) . .
Mo9D O28D Mo2D 108.2(2) . .
Mo10D O28D Mo2D 88.94(18) . .
Mo4D1 O30D Mo4D2 4.5(3) . .
Mo9A O32A Mo11A 103.7(2) . .
Mo9A O32A Mo6A 109.0(2) . .
Mo11A O32A Mo6A 88.98(18) . .
Mo9B O32B Mo11B 103.3(2) . .
Mo9B O32B Mo6B 108.6(2) . .
Mo11B O32B Mo6B 89.62(17) . .
Mo9C O32C Mo11C 102.8(2) . .
Mo9C O32C Mo6C 108.7(2) . .
Mo11C O32C Mo6C 88.30(17) . .
Mo10A O33A Mo11A 139.4(3) . .
Mo10A O33A Mo9A 109.5(2) . .
Mo11A O33A Mo9A 108.9(2) . .
Mo11B O33B Mo10B 138.7(3) . .
Mo11B O33B Mo9B 110.1(3) . .
Mo10B O33B Mo9B 109.7(2) . .
Mo10C O33C Mo11C 138.2(3) . .
Mo10C O33C Mo9C 110.5(2) . .
Mo11C O33C Mo9C 109.1(2) . .
Mo10D O33D Mo10D 138.6(4) 6 .
Mo10D O33D Mo9D 109.9(2) 6 .
Mo10D O33D Mo9D 109.9(2) . .
Mo7A2 O35A Mo7A1 4.1(6) . .
Mo7B1 O35B Mo7B2 4.4(5) . .
Mo7C2 O35C Mo7C1 3.4(2) . .
Mo8A2 O36A Mo8A1 7.3(4) . .
Mo8C2 O36C Mo8C1 2.4(4) . .

loop_
_geom_bond_atom_site_label_1
_geom_bond_atom_site_label_2
_geom_bond_distance
_geom_bond_site_symmetry_2
Mo1A O1A 1.676(6) .
Mo1A O12A 1.993(6) .
Mo1A O11A 1.994(6) .
Mo1A O10A 2.001(5) .
Mo1A O13A 2.008(5) .
Mo1A O9A 2.105(6) .
Mo1A O27A 2.222(6) .
Mo1B O1B 1.678(6) .
Mo1B O13B 1.986(5) .
Mo1B O11B 2.000(6) .
Mo1B O10B 2.002(5) .
Mo1B O12B 2.005(6) .
Mo1B O9B 2.095(6) .
Mo1B O27B 2.225(5) .
Mo1C O1C 1.681(6) .
Mo1C O11C 1.996(6) .
Mo1C O12C 2.000(6) .
Mo1C O13C 2.001(5) .
Mo1C O10C 2.011(5) .
Mo1C O9C 2.099(5) .
Mo1C O27C 2.228(6) .
Mo1D O1D 1.679(9) .
Mo1D O11D 2.005(6) 6
Mo1D O11D 2.005(6) .
Mo1D O10D 2.015(5) .
Mo1D O10D 2.015(5) 6
Mo1D O9D 2.085(8) .
Mo1D O27D 2.201(9) .
Mo2A O2A 1.662(6) .
Mo2A O15A 1.850(5) .
Mo2A O14A 1.863(6) .
Mo2A O10A 1.985(6) .
Mo2A O9A 2.076(5) .
Mo2A O28A 2.414(5) .
Mo2B O2B 1.678(6) .
Mo2B O15B 1.838(5) .
Mo2B O14B 1.854(6) .
Mo2B O10B 2.000(6) .
Mo2B O9B 2.070(5) .
Mo2B O28B 2.440(5) .
Mo2C O2C 1.662(6) .
Mo2C O14C 1.855(5) .
Mo2C O15C 1.869(5) .
Mo2C O10C 2.006(5) .
Mo2C O9C 2.075(5) .
Mo2C O28C 2.465(5) .
Mo2D O2D 1.678(6) .
Mo2D O15D 1.845(5) .
Mo2D O14D 1.857(6) .
Mo2D O10D 1.980(6) .
Mo2D O9D 2.076(3) .
Mo2D O28D 2.462(6) .
Mo3A O29A 1.720(6) .
Mo3A O17A 1.745(6) .
Mo3A O16A 1.822(6) .
Mo3A O11A 2.069(6) .
Mo3A O10A 2.122(5) .
Mo3A O3A 2.299(7) .
Mo3B O29B 1.701(6) .
Mo3B O17B 1.756(7) .
Mo3B O16B 1.817(5) .
Mo3B O11B 2.063(6) .
Mo3B O10B 2.090(6) .
Mo3B O3B 2.355(7) .
Mo3C O29C 1.690(6) .
Mo3C O17C 1.754(6) .
Mo3C O16C 1.836(6) .
Mo3C O11C 2.048(6) .
Mo3C O10C 2.082(5) .
Mo3C O3C 2.317(8) .
Mo3D O29D 1.679(7) .
Mo3D O17D 1.728(7) .
Mo3D O16D 1.843(6) .
Mo3D O11D 2.027(5) .
Mo3D O10D 2.108(5) .
Mo3D O3D 2.311(8) .
Mo4A O18A 1.723(8) .
Mo4A O19A 1.781(9) .
Mo4A O30A 1.802(12) .
Mo4A O11A 2.039(6) .
Mo4A O12A 2.077(6) .
Mo4A O4A 2.213(12) .
Mo4B O30B 1.664(8) .
Mo4B O19B 1.798(7) .
Mo4B O18B 1.809(7) .
Mo4B O12B 2.031(6) .
Mo4B O11B 2.038(6) .
Mo4B O4B 2.342(8) .
Mo4C O30C 1.720(12) .
Mo4C O19C 1.733(8) .
Mo4C O18C 1.800(7) .
Mo4C O11C 2.044(6) .
Mo4C O12C 2.056(6) .
Mo4C O4C 2.318(10) .
Mo4D1 O18D 1.736(7) 6
Mo4D1 O18D 1.736(7) .
Mo4D1 O30D 1.798(17) .
Mo4D1 O11D 2.114(7) 6
Mo4D1 O11D 2.114(7) .
Mo4D1 O4D 2.243(10) .
Mo4D2 O4D 1.648(9) .
Mo4D2 O18D 1.817(9) 6
Mo4D2 O18D 1.817(9) .
Mo4D2 O11D 2.048(7) 6
Mo4D2 O11D 2.048(7) .
Mo4D2 O30D 2.374(17) .
Mo5A O31A 1.706(6) .
Mo5A O20A 1.738(6) .
Mo5A O21A 1.842(5) .
Mo5A O12A 2.037(6) .
Mo5A O13A 2.093(5) .
Mo5A O5A 2.319(7) .
Mo5B O31B 1.700(6) .
Mo5B O20B 1.752(6) .
Mo5B O21B 1.826(6) .
Mo5B O12B 2.058(5) .
Mo5B O13B 2.087(6) .
Mo5B O5B 2.303(7) .
Mo5C O31C 1.716(7) .
Mo5C O20C 1.739(6) .
Mo5C O21C 1.825(6) .
Mo5C O12C 2.053(6) .
Mo5C O13C 2.096(5) .
Mo5C O5C 2.331(8) .
Mo6A O6A 1.677(5) .
Mo6A O22A 1.835(5) .
Mo6A O23A 1.864(5) .
Mo6A O13A 1.996(5) .
Mo6A O9A 2.085(5) .
Mo6A O32A 2.444(5) .
Mo6B O6B 1.668(6) .
Mo6B O22B 1.843(5) .
Mo6B O23B 1.870(7) .
Mo6B O13B 2.016(6) .
Mo6B O9B 2.093(5) .
Mo6B O32B 2.416(5) .
Mo6C O6C 1.660(5) .
Mo6C O22C 1.843(5) .
Mo6C O23C 1.850(5) .
Mo6C O13C 1.995(5) .
Mo6C O9C 2.069(5) .
Mo6C O32C 2.431(5) .
Mo7A1 O7A 1.645(9) .
Mo7A1 O25A 1.754(17) .
Mo7A1 O24A 1.881(7) .
Mo7A1 O18A 2.040(10) .
Mo7A1 O35A 2.124(17) .
Mo7A1 O17A 2.200(8) .
Mo7A2 O35A 1.645(10) .
Mo7A2 O25A 1.66(2) .
Mo7A2 O24A 1.921(18) .
Mo7A2 O18A 1.922(18) .
Mo7A2 O7A 2.133(19) .
Mo7A2 O17A 2.258(15) .
Mo7B1 O35B 1.627(8) .
Mo7B1 O25B 1.644(10) .
Mo7B1 O24B 1.902(8) .
Mo7B1 O18B 1.993(9) .
Mo7B1 O7B 2.164(11) .
Mo7B1 O17B 2.196(7) .
Mo7B2 O7B 1.632(10) .
Mo7B2 O25B 1.820(19) .
Mo7B2 O24B 1.842(16) .
Mo7B2 O18B 2.008(16) .
Mo7B2 O17B 2.068(15) .
Mo7B2 O35B 2.151(16) .
Mo7C1 O7C 1.617(7) .
Mo7C1 O25C 1.712(8) .
Mo7C1 O18C 1.943(7) .
Mo7C1 O24C 1.953(7) .
Mo7C1 O17C 2.212(7) .
Mo7C1 O35C 2.373(8) .
Mo7C2 O35C 1.623(8) .
Mo7C2 O25C 1.822(10) .
Mo7C2 O24C 1.850(7) .
Mo7C2 O18C 2.019(8) .
Mo7C2 O17C 2.151(7) .
Mo7C2 O7C 2.362(10) .
Mo7D O25D 1.696(10) .
Mo7D O35D 1.837(17) .
Mo7D O24D 1.881(8) .
Mo7D O18D 1.922(7) .
Mo7D O7D 1.960(2) .
Mo7D O17D 2.214(7) .
Mo8A1 O8A 1.640(8) .
Mo8A1 O26A 1.704(9) .
Mo8A1 O24B 1.855(8) .
Mo8A1 O19A 2.013(9) .
Mo8A1 O20A 2.222(7) .
Mo8A1 O36A 2.312(12) .
Mo8A2 O36A 1.627(9) .
Mo8A2 O26A 1.778(13) .
Mo8A2 O19A 1.790(12) .
Mo8A2 O24B 2.058(12) .
Mo8A2 O20A 2.186(10) .
Mo8A2 O8A 2.323(16) .
Mo8B O8B 1.688(9) .
Mo8B O26B 1.696(8) .
Mo8B O24C 1.871(6) .
Mo8B O19B 2.024(6) .
Mo8B O20B 2.214(6) .
Mo8B O36B 2.267(8) .
Mo8C1 O8C 1.648(9) .
Mo8C1 O26C 1.728(11) .
Mo8C1 O24D 1.833(9) .
Mo8C1 O19C 2.017(9) .
Mo8C1 O20C 2.199(8) .
Mo8C1 O36C 2.311(19) .
Mo8C2 O36C 1.68(2) .
Mo8C2 O26C 1.726(13) .
Mo8C2 O24D 1.883(11) .
Mo8C2 O19C 1.994(11) .
Mo8C2 O20C 2.220(9) .
Mo8C2 O8C 2.266(14) .
Mo9A O38A 1.672(6) .
Mo9A O27A 1.775(6) .
Mo9A O32A 1.947(5) .
Mo9A O28A 1.948(5) .
Mo9A O33A 2.088(5) .
Mo9A O9A 2.480(6) .
Mo9B O38B 1.680(6) .
Mo9B O27B 1.787(5) .
Mo9B O28B 1.954(5) .
Mo9B O32B 1.962(5) .
Mo9B O33B 2.098(6) .
Mo9B O9B 2.482(5) .
Mo9D O38D 1.653(9) .
Mo9D O27D 1.787(8) .
Mo9D O28D 1.944(5) .
Mo9D O28D 1.944(5) 6
Mo9D O33D 2.089(8) .
Mo9D O9D 2.504(9) .
Mo9C O38C 1.696(6) .
Mo9C O27C 1.777(5) .
Mo9C O28C 1.948(5) .
Mo9C O32C 1.952(5) .
Mo9C O33C 2.089(5) .
Mo9C O9C 2.462(5) .
Mo10A O34A 1.666(6) .
Mo10A O15D 1.909(5) 2
Mo10A O14A 1.937(6) .
Mo10A O16D 1.983(6) 2
Mo10A O33A 2.009(5) .
Mo10A O28A 2.310(5) .
Mo10B O34B 1.672(6) .
Mo10B O15C 1.890(5) 2
Mo10B O14B 1.936(6) .
Mo10B O16C 1.963(6) 2
Mo10B O33B 2.008(5) .
Mo10B O28B 2.319(6) .
Mo10C O34C 1.673(5) .
Mo10C O14C 1.925(6) .
Mo10C O15B 1.925(5) 2
Mo10C O16B 1.993(6) 2
Mo10C O33C 2.008(5) .
Mo10C O28C 2.329(5) .
Mo10D O34D 1.693(6) .
Mo10D O15A 1.917(5) 2
Mo10D O14D 1.935(6) .
Mo10D O16A 1.979(6) 2
Mo10D O33D 2.003(3) .
Mo10D O28D 2.308(5) .
Mo11A O37A 1.683(6) .
Mo11A O22C 1.911(5) 2
Mo11A O23A 1.935(5) .
Mo11A O21C 1.992(5) 2
Mo11A O33A 2.015(5) .
Mo11A O32A 2.290(5) .
Mo11B O37B 1.688(6) .
Mo11B O22B 1.915(5) 2
Mo11B O23B 1.935(7) .
Mo11B O21B 1.963(6) 2
Mo11B O33B 1.999(5) .
Mo11B O32B 2.312(5) .
Mo11C O37C 1.676(5) .
Mo11C O22A 1.923(5) 2
Mo11C O23C 1.928(5) .
Mo11C O21A 1.973(5) 2
Mo11C O33C 2.016(5) .
Mo11C O32C 2.318(5) .
O7D Mo7D 1.960(2) 2_556
O9D Mo2D 2.077(3) 6
O15A Mo10D 1.917(5) 2
O15B Mo10C 1.925(5) 2
O15C Mo10B 1.890(5) 2
O15D Mo10A 1.909(5) 2
O16A Mo10D 1.979(6) 2
O16B Mo10C 1.993(6) 2
O16C Mo10B 1.963(6) 2
O16D Mo10A 1.983(6) 2
O21A Mo11C 1.973(5) 2
O21B Mo11B 1.963(6) 2
O21C Mo11A 1.992(5) 2
O22A Mo11C 1.922(5) 2
O22B Mo11B 1.915(5) 2
O22C Mo11A 1.912(5) 2
O24A Mo7A1 1.881(7) 6
O24A Mo7A2 1.921(18) 6
O33D Mo10D 2.003(3) 6
